data_7715021
loop_
_publ_author_name
'Bonnenfant, Chlo&#xeb;'
'Vadra, Nahir'
'Rouzi&#xe8;res, Mathieu'
'Cl&#xe9;rac, Rodolphe'
'Cukiernik, Fabio D.'
'Albor&#xe9;s, Pablo'

_publ_section_title
;
 Alkyl chain length influence of the functionalized diethanolamine ligand
 on the slow relaxation of the magnetization in {CoIII3DyIII3} complexes.
;
_journal_issue 6
_journal_name_full 'Dalton transactions (Cambridge, England : 2003)'
_journal_page_first 2815
_journal_page_last 2825
_journal_paper_doi 10.1039/d3dt03656a
_journal_volume 53
_journal_year 2024
_chemical_formula_sum 'C71 H148 Co3 Dy3 N4 O30'
_chemical_formula_weight 2202.22
_space_group_crystal_system monoclinic
_space_group_IT_number 14
_space_group_name_Hall '-P 2yn'
_space_group_name_H-M_alt 'P 1 21/n 1'
_atom_sites_solution_hydrogens mixed
_audit_creation_method SHELXL-2014/7
_audit_update_record
;
2022-12-07 deposited with the CCDC.	2024-01-04 downloaded from the CCDC.
;
_cell_angle_alpha 90
_cell_angle_beta 93.753(7)
_cell_angle_gamma 90
_cell_formula_units_Z 4
_cell_length_a 28.532(2)
_cell_length_b 10.5787(10)
_cell_length_c 33.001(3)
_cell_measurement_reflns_used 5852
_cell_measurement_temperature 293(2)
_cell_measurement_theta_max 26.7220
_cell_measurement_theta_min 3.9490
_cell_volume 9939.4(15)
_computing_cell_refinement 'CrysAlisPro 1.171.38.46 (Rigaku OD, 2015)'
_computing_data_collection 'CrysAlisPro 1.171.38.46 (Rigaku OD, 2015)'
_computing_data_reduction 'CrysAlisPro 1.171.38.46 (Rigaku OD, 2015)'
_computing_structure_refinement 'SHELXL-2014/7 (Sheldrick, 2014)'
_diffrn_ambient_temperature 293(2)
_diffrn_detector_area_resol_mean 16.1158
_diffrn_measured_fraction_theta_full 0.994
_diffrn_measured_fraction_theta_max 0.979
_diffrn_measurement_device 'four-circle diffractometer'
_diffrn_measurement_device_type 'Xcalibur, Eos, Gemini'
_diffrn_measurement_method '\w scans'
_diffrn_radiation_type MoK\a
_diffrn_radiation_wavelength 0.71073
_diffrn_reflns_av_R_equivalents 0.1210
_diffrn_reflns_av_unetI/netI 0.1375
_diffrn_reflns_Laue_measured_fraction_full 0.994
_diffrn_reflns_Laue_measured_fraction_max 0.979
_diffrn_reflns_limit_h_max 36
_diffrn_reflns_limit_h_min -36
_diffrn_reflns_limit_k_max 13
_diffrn_reflns_limit_k_min -13
_diffrn_reflns_limit_l_max 42
_diffrn_reflns_limit_l_min -27
_diffrn_reflns_number 51992
_diffrn_reflns_point_group_measured_fraction_full 0.994
_diffrn_reflns_point_group_measured_fraction_max 0.979
_diffrn_reflns_theta_full 25.242
_diffrn_reflns_theta_max 27.000
_diffrn_reflns_theta_min 3.601
_diffrn_source 'fine-focus sealed X-ray tube'
_diffrn_source_type 'Enhance (Mo) X-ray Source'
_exptl_absorpt_coefficient_mu 2.785
_exptl_absorpt_correction_T_max 1.00000
_exptl_absorpt_correction_T_min 0.46150
_exptl_absorpt_correction_type multi-scan
_exptl_absorpt_process_details
;
CrysAlisPro 1.171.38.46 (Rigaku Oxford Diffraction, 2015)
Empirical absorption correction using spherical harmonics,
 implemented in SCALE3 ABSPACK scaling algorithm.
;
_exptl_crystal_colour violet
_exptl_crystal_density_diffrn 1.472
_exptl_crystal_description rod
_exptl_crystal_F_000 4484
_exptl_crystal_preparation 'Magnetic properties'
_exptl_crystal_recrystallization_method 'Re-crystallisation from solvent: acetonitrile'
_exptl_crystal_size_max 0.47
_exptl_crystal_size_mid 0.43
_exptl_crystal_size_min 0.28
_refine_diff_density_max 3.488
_refine_diff_density_min -2.504
_refine_diff_density_rms 0.218
_refine_ls_extinction_method none
_refine_ls_goodness_of_fit_ref 1.073
_refine_ls_hydrogen_treatment constr
_refine_ls_matrix_type full
_refine_ls_number_parameters 1097
_refine_ls_number_reflns 21276
_refine_ls_number_restraints 819
_refine_ls_restrained_S_all 1.057
_refine_ls_R_factor_all 0.1882
_refine_ls_R_factor_gt 0.1157
_refine_ls_shift/su_max 0.006
_refine_ls_shift/su_mean 0.000
_refine_ls_structure_factor_coef Fsqd
_refine_ls_weighting_details 'w=1/[\s^2^(Fo^2^)+(0.1109P)^2^+192.2491P] where P=(Fo^2^+2Fc^2^)/3'
_refine_ls_weighting_scheme calc
_refine_ls_wR_factor_gt 0.2672
_refine_ls_wR_factor_ref 0.3355
_reflns_Friedel_coverage 0.000
_reflns_number_gt 11740
_reflns_number_total 21276
_reflns_threshold_expression 'I > 2\s(I)'
_cod_data_source_file d3dt03656a2.cif
_cod_data_source_block 4
_cod_depositor_comments 'Adding full bibliography for 7715018--7715021.cif.'
_cod_original_cell_volume 9939.3(14)
_cod_original_sg_symbol_H-M 'P 21/n'
_cod_database_code 7715021
_shelx_shelxl_version_number 2014/7
_shelx_space_group_comment
;
The symmetry employed for this shelxl refinement is uniquely defined
by the following loop, which should always be used as a source of
symmetry information in preference to the above space-group names.
They are only intended as comments.
;

loop_
_space_group_symop_operation_xyz
'x, y, z'
'-x+1/2, y+1/2, -z+1/2'
'-x, -y, -z'
'x-1/2, -y-1/2, z-1/2'

loop_
_atom_site_label
_atom_site_type_symbol
_atom_site_fract_x
_atom_site_fract_y
_atom_site_fract_z
_atom_site_U_iso_or_equiv
_atom_site_adp_type
_atom_site_occupancy
_atom_site_site_symmetry_order
_atom_site_calc_flag
_atom_site_refinement_flags_posn
_atom_site_refinement_flags_adp
_atom_site_refinement_flags_occupancy
_atom_site_disorder_assembly
_atom_site_disorder_group
C1 C 0.5667(9) 0.237(2) 0.0951(7) 0.095(8) Uani 1 1 d . . . . .
C2A C 0.5799(15) 0.165(7) 0.056(3) 0.142(11) Uani 0.5 1 d D U P A 1
C3A C 0.6274(17) 0.177(6) 0.0445(17) 0.149(13) Uani 0.5 1 d D U P A 1
H3A1 H 0.6331 0.2629 0.0367 0.223 Uiso 0.5 1 calc R U P A 1
H3A2 H 0.6485 0.1549 0.0673 0.223 Uiso 0.5 1 calc R U P A 1
H3A3 H 0.6325 0.1218 0.0222 0.223 Uiso 0.5 1 calc R U P A 1
C4A C 0.572(2) 0.037(6) 0.0671(19) 0.164(13) Uani 0.5 1 d D U P A 1
H4A1 H 0.5927 0.0154 0.0902 0.246 Uiso 0.5 1 calc R U P A 1
H4A2 H 0.5400 0.0271 0.0741 0.246 Uiso 0.5 1 calc R U P A 1
H4A3 H 0.5778 -0.0184 0.0449 0.246 Uiso 0.5 1 calc R U P A 1
C5A C 0.5489(18) 0.196(6) 0.0214(14) 0.142(13) Uani 0.5 1 d D U P A 1
H5A1 H 0.5541 0.2817 0.0135 0.213 Uiso 0.5 1 calc R U P A 1
H5A2 H 0.5547 0.1404 -0.0008 0.213 Uiso 0.5 1 calc R U P A 1
H5A3 H 0.5169 0.1859 0.0284 0.213 Uiso 0.5 1 calc R U P A 1
C2B C 0.5802(15) 0.136(8) 0.064(3) 0.142(11) Uani 0.5 1 d D U P A 2
C3B C 0.6232(19) 0.054(6) 0.0804(16) 0.149(13) Uani 0.5 1 d D U P A 2
H3B1 H 0.6301 -0.0076 0.0602 0.223 Uiso 0.5 1 calc R U P A 2
H3B2 H 0.6500 0.1071 0.0860 0.223 Uiso 0.5 1 calc R U P A 2
H3B3 H 0.6157 0.0109 0.1048 0.223 Uiso 0.5 1 calc R U P A 2
C4B C 0.594(2) 0.220(6) 0.0284(18) 0.164(13) Uani 0.5 1 d D U P A 2
H4B1 H 0.6035 0.1677 0.0067 0.246 Uiso 0.5 1 calc R U P A 2
H4B2 H 0.5677 0.2710 0.0189 0.246 Uiso 0.5 1 calc R U P A 2
H4B3 H 0.6197 0.2747 0.0373 0.246 Uiso 0.5 1 calc R U P A 2
C5B C 0.5379(18) 0.049(6) 0.0510(15) 0.142(13) Uani 0.5 1 d D U P A 2
H5B1 H 0.5477 -0.0121 0.0319 0.213 Uiso 0.5 1 calc R U P A 2
H5B2 H 0.5270 0.0071 0.0743 0.213 Uiso 0.5 1 calc R U P A 2
H5B3 H 0.5130 0.0998 0.0384 0.213 Uiso 0.5 1 calc R U P A 2
C6 C 0.3930(8) 0.377(2) 0.0766(6) 0.080(6) Uani 1 1 d . . . . .
C7A C 0.367(3) 0.321(6) 0.038(4) 0.136(10) Uani 0.5 1 d D U P B 1
C8A C 0.3977(17) 0.232(5) 0.0170(15) 0.135(11) Uani 0.5 1 d D U P B 1
H8A1 H 0.4071 0.1645 0.0352 0.202 Uiso 0.5 1 calc R U P B 1
H8A2 H 0.3807 0.1978 -0.0066 0.202 Uiso 0.5 1 calc R U P B 1
H8A3 H 0.4251 0.2755 0.0089 0.202 Uiso 0.5 1 calc R U P B 1
C9A C 0.3528(18) 0.426(5) 0.0097(17) 0.141(12) Uani 0.5 1 d D U P B 1
H9A1 H 0.3331 0.4833 0.0233 0.211 Uiso 0.5 1 calc R U P B 1
H9A2 H 0.3801 0.4693 0.0016 0.211 Uiso 0.5 1 calc R U P B 1
H9A3 H 0.3357 0.3917 -0.0139 0.211 Uiso 0.5 1 calc R U P B 1
C10A C 0.3251(19) 0.255(6) 0.0503(19) 0.153(12) Uani 0.5 1 d D U P B 1
H10A H 0.3055 0.3133 0.0637 0.230 Uiso 0.5 1 calc R U P B 1
H10B H 0.3079 0.2206 0.0268 0.230 Uiso 0.5 1 calc R U P B 1
H10C H 0.3344 0.1874 0.0686 0.230 Uiso 0.5 1 calc R U P B 1
C7B C 0.374(2) 0.318(7) 0.038(4) 0.136(10) Uani 0.5 1 d D U P B 2
C8B C 0.4144(16) 0.340(5) 0.0074(15) 0.135(11) Uani 0.5 1 d D U P B 2
H8B1 H 0.4050 0.3053 -0.0187 0.202 Uiso 0.5 1 calc R U P B 2
H8B2 H 0.4200 0.4294 0.0047 0.202 Uiso 0.5 1 calc R U P B 2
H8B3 H 0.4427 0.2998 0.0180 0.202 Uiso 0.5 1 calc R U P B 2
C9B C 0.3278(16) 0.387(6) 0.0200(18) 0.141(12) Uani 0.5 1 d D U P B 2
H9B1 H 0.3167 0.3475 -0.0050 0.211 Uiso 0.5 1 calc R U P B 2
H9B2 H 0.3041 0.3811 0.0393 0.211 Uiso 0.5 1 calc R U P B 2
H9B3 H 0.3345 0.4745 0.0150 0.211 Uiso 0.5 1 calc R U P B 2
C10B C 0.364(2) 0.171(5) 0.0403(19) 0.153(12) Uani 0.5 1 d D U P B 2
H10D H 0.3522 0.1407 0.0142 0.230 Uiso 0.5 1 calc R U P B 2
H10E H 0.3928 0.1277 0.0483 0.230 Uiso 0.5 1 calc R U P B 2
H10F H 0.3414 0.1561 0.0599 0.230 Uiso 0.5 1 calc R U P B 2
C11 C 0.3133(8) 0.4955(17) 0.1913(7) 0.072(5) Uani 1 1 d . . . . .
C12 C 0.2612(9) 0.470(3) 0.1943(9) 0.110(9) Uani 1 1 d D . . . .
C13A C 0.253(2) 0.360(5) 0.2220(18) 0.159(14) Uani 0.5 1 d D . P C 1
H13A H 0.2679 0.2857 0.2120 0.239 Uiso 0.5 1 calc R U P C 1
H13B H 0.2658 0.3785 0.2489 0.239 Uiso 0.5 1 calc R U P C 1
H13C H 0.2198 0.3446 0.2225 0.239 Uiso 0.5 1 calc R U P C 1
C14A C 0.2359(19) 0.432(6) 0.1542(14) 0.159(14) Uani 0.5 1 d D . P C 1
H14A H 0.2393 0.4973 0.1345 0.239 Uiso 0.5 1 calc R U P C 1
H14B H 0.2493 0.3548 0.1448 0.239 Uiso 0.5 1 calc R U P C 1
H14C H 0.2032 0.4190 0.1581 0.239 Uiso 0.5 1 calc R U P C 1
C15A C 0.2373(19) 0.586(4) 0.210(2) 0.159(14) Uani 0.5 1 d D . P C 1
H15A H 0.2424 0.6571 0.1928 0.239 Uiso 0.5 1 calc R U P C 1
H15B H 0.2042 0.5710 0.2108 0.239 Uiso 0.5 1 calc R U P C 1
H15C H 0.2502 0.6049 0.2372 0.239 Uiso 0.5 1 calc R U P C 1
C13B C 0.255(2) 0.335(4) 0.180(2) 0.159(14) Uani 0.5 1 d D . P C 2
H13D H 0.2221 0.3116 0.1809 0.239 Uiso 0.5 1 calc R U P C 2
H13E H 0.2637 0.3275 0.1526 0.239 Uiso 0.5 1 calc R U P C 2
H13F H 0.2735 0.2798 0.1973 0.239 Uiso 0.5 1 calc R U P C 2
C14B C 0.2272(17) 0.554(5) 0.1689(18) 0.159(14) Uani 0.5 1 d D . P C 2
H14D H 0.2310 0.6403 0.1776 0.239 Uiso 0.5 1 calc R U P C 2
H14E H 0.2336 0.5475 0.1408 0.239 Uiso 0.5 1 calc R U P C 2
H14F H 0.1956 0.5273 0.1724 0.239 Uiso 0.5 1 calc R U P C 2
C15B C 0.244(2) 0.482(6) 0.2368(13) 0.159(14) Uani 0.5 1 d D . P C 2
H15D H 0.2481 0.5677 0.2462 0.239 Uiso 0.5 1 calc R U P C 2
H15E H 0.2114 0.4599 0.2363 0.239 Uiso 0.5 1 calc R U P C 2
H15F H 0.2618 0.4263 0.2549 0.239 Uiso 0.5 1 calc R U P C 2
C16 C 0.3931(7) 0.428(2) 0.3297(7) 0.076(6) Uani 1 1 d . . . . .
C17 C 0.3583(8) 0.450(2) 0.3646(7) 0.102(8) Uani 1 1 d D . . . .
C18A C 0.384(2) 0.557(5) 0.3838(19) 0.34(8) Uani 0.5 1 d D . P D 1
H18A H 0.3855 0.6245 0.3645 0.510 Uiso 0.5 1 calc R U P D 1
H18B H 0.3681 0.5851 0.4068 0.510 Uiso 0.5 1 calc R U P D 1
H18C H 0.4153 0.5303 0.3924 0.510 Uiso 0.5 1 calc R U P D 1
C19A C 0.3538(18) 0.340(5) 0.3913(16) 0.115(15) Uani 0.5 1 d D . P D 1
H19A H 0.3367 0.2746 0.3767 0.172 Uiso 0.5 1 calc R U P D 1
H19B H 0.3845 0.3097 0.4001 0.172 Uiso 0.5 1 calc R U P D 1
H19C H 0.3373 0.3645 0.4145 0.172 Uiso 0.5 1 calc R U P D 1
C20A C 0.3107(12) 0.481(6) 0.3481(19) 0.25(5) Uani 0.5 1 d D . P D 1
H20A H 0.2962 0.4069 0.3361 0.372 Uiso 0.5 1 calc R U P D 1
H20B H 0.2925 0.5111 0.3695 0.372 Uiso 0.5 1 calc R U P D 1
H20C H 0.3124 0.5456 0.3278 0.372 Uiso 0.5 1 calc R U P D 1
C18B C 0.3829(17) 0.442(6) 0.4048(12) 0.25(5) Uani 0.5 1 d D . P D 2
H18D H 0.3969 0.3595 0.4082 0.372 Uiso 0.5 1 calc R U P D 2
H18E H 0.4069 0.5052 0.4074 0.372 Uiso 0.5 1 calc R U P D 2
H18F H 0.3609 0.4544 0.4253 0.372 Uiso 0.5 1 calc R U P D 2
C19B C 0.3214(19) 0.354(5) 0.3578(19) 0.34(8) Uani 0.5 1 d D . P D 2
H19D H 0.3065 0.3644 0.3310 0.510 Uiso 0.5 1 calc R U P D 2
H19E H 0.3349 0.2715 0.3604 0.510 Uiso 0.5 1 calc R U P D 2
H19F H 0.2984 0.3647 0.3776 0.510 Uiso 0.5 1 calc R U P D 2
C20B C 0.3393(19) 0.579(4) 0.3645(17) 0.115(15) Uani 0.5 1 d D . P D 2
H20D H 0.3222 0.5947 0.3390 0.172 Uiso 0.5 1 calc R U P D 2
H20E H 0.3186 0.5874 0.3862 0.172 Uiso 0.5 1 calc R U P D 2
H20F H 0.3646 0.6382 0.3683 0.172 Uiso 0.5 1 calc R U P D 2
C21 C 0.5504(6) 0.3030(16) 0.3470(6) 0.062(4) Uani 1 1 d . . . . .
C22A C 0.574(3) 0.284(4) 0.390(6) 0.092(9) Uani 0.5 1 d D U P E 1
C23A C 0.6250(18) 0.323(5) 0.391(2) 0.107(9) Uani 0.5 1 d D U P E 1
H23A H 0.6270 0.4110 0.3838 0.160 Uiso 0.5 1 calc R U P E 1
H23B H 0.6397 0.3095 0.4173 0.160 Uiso 0.5 1 calc R U P E 1
H23C H 0.6407 0.2735 0.3713 0.160 Uiso 0.5 1 calc R U P E 1
C24A C 0.5472(17) 0.369(5) 0.4169(19) 0.112(9) Uani 0.5 1 d D U P E 1
H24A H 0.5516 0.4554 0.4093 0.168 Uiso 0.5 1 calc R U P E 1
H24B H 0.5145 0.3479 0.4136 0.168 Uiso 0.5 1 calc R U P E 1
H24C H 0.5583 0.3569 0.4447 0.168 Uiso 0.5 1 calc R U P E 1
C25A C 0.569(3) 0.148(5) 0.401(3) 0.114(10) Uani 0.5 1 d D U P E 1
H25A H 0.5359 0.1272 0.4000 0.171 Uiso 0.5 1 calc R U P E 1
H25B H 0.5838 0.0965 0.3814 0.171 Uiso 0.5 1 calc R U P E 1
H25C H 0.5828 0.1324 0.4275 0.171 Uiso 0.5 1 calc R U P E 1
C22B C 0.575(4) 0.279(4) 0.386(5) 0.092(9) Uani 0.5 1 d D U P E 2
C23B C 0.6288(17) 0.256(5) 0.380(2) 0.107(9) Uani 0.5 1 d D U P E 2
H23D H 0.6448 0.2401 0.4065 0.160 Uiso 0.5 1 calc R U P E 2
H23E H 0.6325 0.1847 0.3630 0.160 Uiso 0.5 1 calc R U P E 2
H23F H 0.6420 0.3298 0.3686 0.160 Uiso 0.5 1 calc R U P E 2
C24B C 0.5699(19) 0.404(4) 0.4108(18) 0.112(9) Uani 0.5 1 d D U P E 2
H24D H 0.5857 0.3947 0.4372 0.168 Uiso 0.5 1 calc R U P E 2
H24E H 0.5836 0.4730 0.3968 0.168 Uiso 0.5 1 calc R U P E 2
H24F H 0.5372 0.4207 0.4136 0.168 Uiso 0.5 1 calc R U P E 2
C25B C 0.556(3) 0.166(5) 0.411(3) 0.114(10) Uani 0.5 1 d D U P E 2
H25D H 0.5744 0.1575 0.4360 0.171 Uiso 0.5 1 calc R U P E 2
H25E H 0.5238 0.1831 0.4164 0.171 Uiso 0.5 1 calc R U P E 2
H25F H 0.5573 0.0896 0.3955 0.171 Uiso 0.5 1 calc R U P E 2
C26 C 0.5619(6) 0.6582(19) 0.3108(6) 0.066(5) Uani 1 1 d . . . . .
C27 C 0.6034(6) 0.7291(16) 0.3328(5) 0.061(4) Uani 1 1 d D . . . .
C28A C 0.6448(14) 0.639(4) 0.3342(14) 0.118(8) Uiso 0.5 1 d D . P F 1
H28A H 0.6383 0.5674 0.3508 0.177 Uiso 0.5 1 calc R U P F 1
H28B H 0.6500 0.6109 0.3072 0.177 Uiso 0.5 1 calc R U P F 1
H28C H 0.6723 0.6816 0.3455 0.177 Uiso 0.5 1 calc R U P F 1
C29A C 0.6108(17) 0.845(3) 0.3072(14) 0.118(8) Uiso 0.5 1 d D . P F 1
H29A H 0.5836 0.8984 0.3074 0.177 Uiso 0.5 1 calc R U P F 1
H29B H 0.6379 0.8902 0.3181 0.177 Uiso 0.5 1 calc R U P F 1
H29C H 0.6155 0.8195 0.2799 0.177 Uiso 0.5 1 calc R U P F 1
C30A C 0.5901(19) 0.765(4) 0.3751(9) 0.118(8) Uiso 0.5 1 d D . P F 1
H30A H 0.5856 0.6895 0.3907 0.177 Uiso 0.5 1 calc R U P F 1
H30B H 0.6147 0.8147 0.3883 0.177 Uiso 0.5 1 calc R U P F 1
H30C H 0.5615 0.8129 0.3732 0.177 Uiso 0.5 1 calc R U P F 1
C28B C 0.6486(12) 0.757(4) 0.3137(16) 0.118(8) Uiso 0.5 1 d D . P F 2
H28D H 0.6620 0.6789 0.3048 0.177 Uiso 0.5 1 calc R U P F 2
H28E H 0.6425 0.8116 0.2908 0.177 Uiso 0.5 1 calc R U P F 2
H28F H 0.6702 0.7965 0.3332 0.177 Uiso 0.5 1 calc R U P F 2
C29B C 0.589(2) 0.860(3) 0.3444(13) 0.118(8) Uiso 0.5 1 d D . P F 2
H29D H 0.5594 0.8557 0.3573 0.177 Uiso 0.5 1 calc R U P F 2
H29E H 0.6122 0.8966 0.3629 0.177 Uiso 0.5 1 calc R U P F 2
H29F H 0.5846 0.9117 0.3205 0.177 Uiso 0.5 1 calc R U P F 2
C30B C 0.6236(17) 0.667(5) 0.3714(10) 0.118(8) Uiso 0.5 1 d D . P F 2
H30D H 0.5986 0.6429 0.3878 0.177 Uiso 0.5 1 calc R U P F 2
H30E H 0.6412 0.5937 0.3646 0.177 Uiso 0.5 1 calc R U P F 2
H30F H 0.6440 0.7258 0.3862 0.177 Uiso 0.5 1 calc R U P F 2
C31 C 0.6488(6) 0.256(2) 0.2227(8) 0.082(6) Uani 1 1 d . . . . .
C32 C 0.6908(8) 0.170(3) 0.2358(7) 0.121(8) Uani 1 1 d D U . . .
C33A C 0.7251(17) 0.252(5) 0.2610(14) 0.143(14) Uani 0.5 1 d D U P G 1
H33A H 0.7099 0.2853 0.2839 0.215 Uiso 0.5 1 calc R U P G 1
H33B H 0.7518 0.2028 0.2704 0.215 Uiso 0.5 1 calc R U P G 1
H33C H 0.7351 0.3210 0.2447 0.215 Uiso 0.5 1 calc R U P G 1
C34A C 0.6726(16) 0.061(4) 0.2606(14) 0.138(13) Uani 0.5 1 d D U P G 1
H34A H 0.6511 0.0108 0.2438 0.208 Uiso 0.5 1 calc R U P G 1
H34B H 0.6985 0.0092 0.2706 0.208 Uiso 0.5 1 calc R U P G 1
H34C H 0.6568 0.0940 0.2831 0.208 Uiso 0.5 1 calc R U P G 1
C35A C 0.7140(17) 0.116(5) 0.1993(14) 0.137(14) Uani 0.5 1 d D U P G 1
H35A H 0.6919 0.0643 0.1837 0.206 Uiso 0.5 1 calc R U P G 1
H35B H 0.7240 0.1843 0.1827 0.206 Uiso 0.5 1 calc R U P G 1
H35C H 0.7407 0.0662 0.2085 0.206 Uiso 0.5 1 calc R U P G 1
C33B C 0.6979(16) 0.161(5) 0.2822(10) 0.127(13) Uani 0.5 1 d D U P G 2
H33D H 0.6701 0.1260 0.2929 0.190 Uiso 0.5 1 calc R U P G 2
H33E H 0.7242 0.1066 0.2893 0.190 Uiso 0.5 1 calc R U P G 2
H33F H 0.7038 0.2432 0.2934 0.190 Uiso 0.5 1 calc R U P G 2
C34B C 0.6797(14) 0.039(3) 0.2183(14) 0.121(11) Uani 0.5 1 d D U P G 2
H34D H 0.6516 0.0070 0.2292 0.181 Uiso 0.5 1 calc R U P G 2
H34E H 0.6752 0.0441 0.1893 0.181 Uiso 0.5 1 calc R U P G 2
H34F H 0.7053 -0.0175 0.2256 0.181 Uiso 0.5 1 calc R U P G 2
C35B C 0.7351(12) 0.225(5) 0.2196(15) 0.128(13) Uani 0.5 1 d D U P G 2
H35D H 0.7410 0.3068 0.2312 0.193 Uiso 0.5 1 calc R U P G 2
H35E H 0.7612 0.1700 0.2269 0.193 Uiso 0.5 1 calc R U P G 2
H35F H 0.7312 0.2316 0.1906 0.193 Uiso 0.5 1 calc R U P G 2
C36A C 0.6274(18) 0.616(4) 0.204(2) 0.090(18) Uani 0.5 1 d D U P H 1
H36A H 0.6484 0.6188 0.2281 0.108 Uiso 0.5 1 calc R U P H 1
H36B H 0.6073 0.6897 0.2038 0.108 Uiso 0.5 1 calc R U P H 1
C37A C 0.6539(15) 0.619(5) 0.1695(14) 0.079(14) Uani 0.5 1 d D U P H 1
H37A H 0.6869 0.6193 0.1788 0.094 Uiso 0.5 1 calc R U P H 1
H37B H 0.6475 0.6986 0.1557 0.094 Uiso 0.5 1 calc R U P H 1
C38A C 0.628(2) 0.575(9) 0.1025(18) 0.111(15) Uani 0.5 1 d D U P H 1
H38A H 0.6401 0.5372 0.0786 0.133 Uiso 0.5 1 calc R U P H 1
H38B H 0.6358 0.6639 0.1031 0.133 Uiso 0.5 1 calc R U P H 1
C39A C 0.578(2) 0.560(6) 0.101(2) 0.111(15) Uani 0.5 1 d D U P H 1
H39A H 0.5690 0.5165 0.0756 0.133 Uiso 0.5 1 calc R U P H 1
H39B H 0.5645 0.6448 0.0979 0.133 Uiso 0.5 1 calc R U P H 1
C36B C 0.6436(14) 0.566(5) 0.208(2) 0.090(18) Uani 0.5 1 d D U P H 2
H36C H 0.6618 0.5248 0.2303 0.108 Uiso 0.5 1 calc R U P H 2
H36D H 0.6385 0.6523 0.2168 0.108 Uiso 0.5 1 calc R U P H 2
C37B C 0.6726(14) 0.573(5) 0.1753(13) 0.079(14) Uani 0.5 1 d D U P H 2
H37C H 0.7017 0.5273 0.1818 0.094 Uiso 0.5 1 calc R U P H 2
H37D H 0.6802 0.6599 0.1697 0.094 Uiso 0.5 1 calc R U P H 2
C38B C 0.619(2) 0.597(9) 0.1132(19) 0.111(15) Uani 0.5 1 d D U P H 2
H38C H 0.6288 0.5848 0.0861 0.133 Uiso 0.5 1 calc R U P H 2
H38D H 0.6287 0.6812 0.1214 0.133 Uiso 0.5 1 calc R U P H 2
C39B C 0.568(2) 0.604(5) 0.108(2) 0.111(15) Uani 0.5 1 d D U P H 2
H39C H 0.5573 0.5964 0.0798 0.133 Uiso 0.5 1 calc R U P H 2
H39D H 0.5568 0.6838 0.1186 0.133 Uiso 0.5 1 calc R U P H 2
C40A C 0.3777(16) 0.769(3) 0.1858(18) 0.084(10) Uani 0.5 1 d D U P I 1
H40A H 0.4003 0.8350 0.1926 0.100 Uiso 0.5 1 calc R U P I 1
H40B H 0.3550 0.7697 0.2063 0.100 Uiso 0.5 1 calc R U P I 1
C41A C 0.3536(15) 0.802(5) 0.1480(14) 0.091(10) Uani 0.5 1 d D U P I 1
H41A H 0.3593 0.8899 0.1422 0.110 Uiso 0.5 1 calc R U P I 1
H41B H 0.3201 0.7902 0.1500 0.110 Uiso 0.5 1 calc R U P I 1
C42A C 0.4062(13) 0.734(5) 0.0847(13) 0.082(8) Uani 0.5 1 d D U P I 1
H42A H 0.3957 0.6922 0.0596 0.098 Uiso 0.5 1 calc R U P I 1
H42B H 0.4120 0.8223 0.0787 0.098 Uiso 0.5 1 calc R U P I 1
C43A C 0.4479(14) 0.676(5) 0.1014(11) 0.086(8) Uani 0.5 1 d D U P I 1
H43A H 0.4669 0.6587 0.0787 0.103 Uiso 0.5 1 calc R U P I 1
H43B H 0.4645 0.7409 0.1175 0.103 Uiso 0.5 1 calc R U P I 1
C40B C 0.3975(16) 0.785(3) 0.1877(18) 0.084(10) Uani 0.5 1 d D U P I 12
H40C H 0.4282 0.8243 0.1912 0.100 Uiso 0.5 1 calc R U P I 12
H40D H 0.3783 0.8149 0.2088 0.100 Uiso 0.5 1 calc R U P I 12
C41B C 0.3759(16) 0.813(5) 0.1484(15) 0.091(10) Uani 0.5 1 d D U P I 12
H41C H 0.3935 0.8837 0.1381 0.110 Uiso 0.5 1 calc R U P I 12
H41D H 0.3449 0.8460 0.1531 0.110 Uiso 0.5 1 calc R U P I 12
C42B C 0.4148(11) 0.763(5) 0.0987(15) 0.082(8) Uani 0.5 1 d D U P I 12
H42C H 0.4100 0.7607 0.0693 0.098 Uiso 0.5 1 calc R U P I 12
H42D H 0.4190 0.8518 0.1059 0.098 Uiso 0.5 1 calc R U P I 12
C43B C 0.4587(14) 0.704(5) 0.1083(12) 0.086(8) Uani 0.5 1 d D U P I 12
H43C H 0.4767 0.7524 0.1289 0.103 Uiso 0.5 1 calc R U P I 12
H43D H 0.4767 0.6997 0.0843 0.103 Uiso 0.5 1 calc R U P I 12
C44A C 0.5188(15) 0.096(2) 0.2726(18) 0.064(7) Uani 0.5 1 d D U P J 1
H44A H 0.5348 0.0953 0.2994 0.077 Uiso 0.5 1 calc R U P J 1
H44B H 0.5394 0.0573 0.2538 0.077 Uiso 0.5 1 calc R U P J 1
C45A C 0.4744(12) 0.021(3) 0.2731(15) 0.073(7) Uani 0.5 1 d D U P J 1
H45A H 0.4804 -0.0624 0.2845 0.087 Uiso 0.5 1 calc R U P J 1
H45B H 0.4598 0.0117 0.2459 0.087 Uiso 0.5 1 calc R U P J 1
C46A C 0.3919(9) 0.113(4) 0.2888(14) 0.083(7) Uani 0.5 1 d D U P J 1
H46A H 0.3771 0.1658 0.3084 0.099 Uiso 0.5 1 calc R U P J 1
H46B H 0.3760 0.0321 0.2868 0.099 Uiso 0.5 1 calc R U P J 1
C47A C 0.3921(12) 0.178(3) 0.2477(16) 0.071(8) Uani 0.5 1 d D U P J 1
H47A H 0.4044 0.1196 0.2283 0.085 Uiso 0.5 1 calc R U P J 1
H47B H 0.3601 0.1987 0.2383 0.085 Uiso 0.5 1 calc R U P J 1
C44B C 0.5216(16) 0.093(2) 0.2607(18) 0.064(7) Uani 0.5 1 d D U P J 2
H44C H 0.5538 0.0823 0.2714 0.077 Uiso 0.5 1 calc R U P J 2
H44D H 0.5181 0.0570 0.2336 0.077 Uiso 0.5 1 calc R U P J 2
C45B C 0.4882(11) 0.033(4) 0.2880(15) 0.073(7) Uani 0.5 1 d D U P J 2
H45C H 0.5062 0.0128 0.3132 0.087 Uiso 0.5 1 calc R U P J 2
H45D H 0.4789 -0.0474 0.2757 0.087 Uiso 0.5 1 calc R U P J 2
C46B C 0.4032(13) 0.080(3) 0.2690(14) 0.083(7) Uani 0.5 1 d D U P J 2
H46C H 0.3788 0.0324 0.2813 0.099 Uiso 0.5 1 calc R U P J 2
H46D H 0.4139 0.0293 0.2468 0.099 Uiso 0.5 1 calc R U P J 2
C47B C 0.3823(11) 0.202(3) 0.2518(18) 0.071(8) Uani 0.5 1 d D U P J 2
H47C H 0.3673 0.1871 0.2249 0.085 Uiso 0.5 1 calc R U P J 2
H47D H 0.3589 0.2338 0.2692 0.085 Uiso 0.5 1 calc R U P J 2
C48 C 0.4398(11) 0.055(2) 0.3407(9) 0.120(9) Uani 1 1 d D U . . .
H48A H 0.4194 0.1133 0.3537 0.143 Uiso 1 1 calc R U . . .
H48B H 0.4708 0.0632 0.3544 0.143 Uiso 1 1 calc R U . . .
C49 C 0.4228(10) -0.076(2) 0.3493(9) 0.119(8) Uani 1 1 d D U . . .
H49A H 0.4446 -0.1367 0.3390 0.143 Uiso 1 1 calc R U . . .
H49B H 0.3926 -0.0887 0.3345 0.143 Uiso 1 1 calc R U . . .
C50 C 0.4175(14) -0.103(4) 0.3936(10) 0.190(12) Uani 1 1 d D U . . .
H50A H 0.4022 -0.0323 0.4058 0.228 Uiso 1 1 calc R U . . .
H50B H 0.3980 -0.1773 0.3962 0.228 Uiso 1 1 calc R U . . .
C51 C 0.4647(16) -0.125(5) 0.4156(14) 0.230(14) Uani 1 1 d D U . . .
H51A H 0.4815 -0.1827 0.3988 0.276 Uiso 1 1 calc R U . . .
H51B H 0.4813 -0.0452 0.4153 0.276 Uiso 1 1 calc R U . . .
C52 C 0.471(2) -0.175(6) 0.4583(15) 0.266(17) Uani 1 1 d D U . . .
H52A H 0.4409 -0.2031 0.4660 0.319 Uiso 1 1 calc R U . . .
H52B H 0.4801 -0.1031 0.4756 0.319 Uiso 1 1 calc R U . . .
C53 C 0.546(2) -0.200(6) 0.487(2) 0.31(2) Uani 1 1 d D U . . .
H53A H 0.5369 -0.1464 0.5097 0.370 Uiso 1 1 calc R U . . .
H53B H 0.5615 -0.1510 0.4675 0.370 Uiso 1 1 calc R U . . .
C54 C 0.506(2) -0.279(6) 0.469(2) 0.296(19) Uani 1 1 d D U . . .
H54A H 0.4940 -0.3371 0.4890 0.355 Uiso 1 1 calc R U . . .
H54B H 0.5147 -0.3257 0.4457 0.355 Uiso 1 1 calc R U . . .
C55 C 0.571(2) -0.318(7) 0.5009(16) 0.34(3) Uani 1 1 d D U . . .
H55A H 0.6007 -0.2963 0.5147 0.503 Uiso 1 1 calc R U . . .
H55B H 0.5525 -0.3647 0.5189 0.503 Uiso 1 1 calc R U . . .
H55C H 0.5766 -0.3692 0.4776 0.503 Uiso 1 1 calc R U . . .
C56 C 0.3242(8) 0.721(2) 0.0880(7) 0.092(6) Uani 1 1 d D U . . .
H56A H 0.3277 0.6574 0.0673 0.111 Uiso 1 1 calc R U . . .
H56B H 0.2994 0.6931 0.1045 0.111 Uiso 1 1 calc R U . . .
C57 C 0.3082(8) 0.835(2) 0.0676(8) 0.104(7) Uani 1 1 d D U . . .
H57A H 0.3027 0.8976 0.0881 0.125 Uiso 1 1 calc R U . . .
H57B H 0.3334 0.8657 0.0520 0.125 Uiso 1 1 calc R U . . .
C58 C 0.2666(10) 0.826(3) 0.0409(9) 0.135(9) Uani 1 1 d D U . . .
H58A H 0.2722 0.7647 0.0201 0.162 Uiso 1 1 calc R U . . .
H58B H 0.2415 0.7940 0.0564 0.162 Uiso 1 1 calc R U . . .
C59 C 0.2504(14) 0.940(3) 0.0213(11) 0.179(12) Uani 1 1 d D U . . .
H59A H 0.2300 0.9847 0.0388 0.215 Uiso 1 1 calc R U . . .
H59B H 0.2772 0.9945 0.0172 0.215 Uiso 1 1 calc R U . . .
C60 C 0.2260(18) 0.918(4) -0.0165(11) 0.236(15) Uani 1 1 d D U . . .
H60A H 0.2380 0.8400 -0.0275 0.283 Uiso 1 1 calc R U . . .
H60B H 0.1933 0.9031 -0.0116 0.283 Uiso 1 1 calc R U . . .
C61 C 0.2277(19) 1.012(5) -0.0465(15) 0.248(16) Uani 1 1 d D U . . .
H61A H 0.2060 1.0725 -0.0361 0.298 Uiso 1 1 calc R U . . .
H61B H 0.2094 0.9703 -0.0685 0.298 Uiso 1 1 calc R U . . .
C62 C 0.2548(19) 1.094(6) -0.0693(14) 0.252(18) Uani 1 1 d D U . . .
H62A H 0.2870 1.0949 -0.0580 0.302 Uiso 1 1 calc R U . . .
H62B H 0.2424 1.1792 -0.0683 0.302 Uiso 1 1 calc R U . . .
C63 C 0.2531(16) 1.051(6) -0.1100(16) 0.26(2) Uani 1 1 d D U . . .
H63A H 0.2714 1.1064 -0.1258 0.395 Uiso 1 1 calc R U . . .
H63B H 0.2656 0.9669 -0.1108 0.395 Uiso 1 1 calc R U . . .
H63C H 0.2211 1.0509 -0.1211 0.395 Uiso 1 1 calc R U . . .
C64 C 0.6866(8) 0.439(3) 0.1219(9) 0.120(9) Uani 1 1 d D U . . .
H64A H 0.7002 0.3861 0.1436 0.144 Uiso 1 1 calc R U . . .
H64B H 0.6737 0.3837 0.1006 0.144 Uiso 1 1 calc R U . . .
C65 C 0.7244(8) 0.513(3) 0.1056(9) 0.128(9) Uani 1 1 d D U . . .
H65A H 0.7401 0.5614 0.1274 0.153 Uiso 1 1 calc R U . . .
H65B H 0.7109 0.5723 0.0857 0.153 Uiso 1 1 calc R U . . .
C66 C 0.7594(11) 0.435(4) 0.0864(13) 0.184(12) Uani 1 1 d D U . . .
H66A H 0.7740 0.3817 0.1075 0.220 Uiso 1 1 calc R U . . .
H66B H 0.7422 0.3797 0.0673 0.220 Uiso 1 1 calc R U . . .
C67 C 0.7973(12) 0.492(4) 0.0649(12) 0.212(14) Uani 1 1 d D U . . .
H67A H 0.7912 0.5818 0.0659 0.255 Uiso 1 1 calc R U . . .
H67B H 0.8252 0.4778 0.0827 0.255 Uiso 1 1 calc R U . . .
C68 C 0.8129(17) 0.471(5) 0.0244(12) 0.265(17) Uani 1 1 d D U . . .
H68A H 0.7860 0.4382 0.0083 0.317 Uiso 1 1 calc R U . . .
H68B H 0.8356 0.4026 0.0269 0.317 Uiso 1 1 calc R U . . .
C69 C 0.8336(16) 0.567(5) -0.0006(15) 0.30(2) Uani 1 1 d D U . . .
H69A H 0.8667 0.5486 -0.0027 0.363 Uiso 1 1 calc R U . . .
H69B H 0.8311 0.6490 0.0122 0.363 Uiso 1 1 calc R U . . .
C70 C 0.807(3) 0.708(6) -0.040(2) 0.38(3) Uani 1 1 d D U . . .
H70A H 0.7920 0.7381 -0.0653 0.566 Uiso 1 1 calc R U . . .
H70B H 0.7896 0.7346 -0.0180 0.566 Uiso 1 1 calc R U . . .
H70C H 0.8383 0.7431 -0.0371 0.566 Uiso 1 1 calc R U . . .
C71 C 0.810(3) 0.570(5) -0.0411(12) 0.33(2) Uani 1 1 d D U . . .
H71A H 0.7794 0.5296 -0.0426 0.396 Uiso 1 1 calc R U . . .
H71B H 0.8291 0.5382 -0.0621 0.396 Uiso 1 1 calc R U . . .
N1 N 0.4433(5) 0.0978(15) 0.2997(5) 0.070(4) Uani 1 1 d D U . . .
N2 N 0.3693(5) 0.7237(17) 0.1149(5) 0.077(4) Uani 1 1 d D U . . .
N3 N 0.6466(6) 0.5136(18) 0.1383(5) 0.081(5) Uani 1 1 d D . . . .
O5 O 0.5519(4) 0.4993(14) 0.1315(3) 0.070(4) Uani 1 1 d D . . . .
O6 O 0.5996(4) 0.5072(12) 0.2049(3) 0.060(3) Uani 1 1 d D . . . .
O7 O 0.5083(4) 0.2229(10) 0.2603(4) 0.058(3) Uani 1 1 d D U . . .
O8 O 0.4202(3) 0.2913(10) 0.2495(4) 0.064(3) Uani 1 1 d D U . . .
O9 O 0.4016(4) 0.6531(12) 0.1890(4) 0.068(3) Uani 1 1 d D . . . .
O10 O 0.4493(4) 0.5763(12) 0.1233(4) 0.069(3) Uani 1 1 d . U . . .
O11 O 0.4296(5) 0.3332(14) 0.0902(4) 0.080(4) Uani 1 1 d . . . . .
O12 O 0.3673(4) 0.4618(12) 0.0933(4) 0.067(3) Uani 1 1 d . . . . .
O13 O 0.3243(4) 0.5291(12) 0.1571(4) 0.066(3) Uani 1 1 d . . . . .
O14 O 0.3379(4) 0.4761(15) 0.2231(4) 0.077(4) Uani 1 1 d . . . . .
O15 O 0.3889(5) 0.5042(14) 0.3003(4) 0.077(4) Uani 1 1 d . . . . .
O16 O 0.4194(4) 0.3311(12) 0.3330(4) 0.063(3) Uani 1 1 d . . . . .
O17 O 0.5067(5) 0.2636(12) 0.3429(4) 0.068(3) Uani 1 1 d . . . . .
O18 O 0.5713(4) 0.3574(12) 0.3195(4) 0.066(3) Uani 1 1 d . . . . .
O19 O 0.5219(5) 0.6583(14) 0.3250(5) 0.109(6) Uani 1 1 d D . . . .
O20 O 0.5704(4) 0.6014(12) 0.2786(3) 0.062(3) Uani 1 1 d . . . . .
O21 O 0.6199(4) 0.2780(13) 0.2488(4) 0.072(4) Uani 1 1 d . . . . .
O22 O 0.6473(4) 0.2953(13) 0.1870(4) 0.070(3) Uani 1 1 d . . . . .
O23 O 0.6016(5) 0.2811(16) 0.1162(4) 0.091(5) Uani 1 1 d . . . . .
O24 O 0.5255(5) 0.2565(15) 0.1009(4) 0.090(5) Uani 1 1 d . . . . .
N4A N 0.550(2) -0.024(3) 0.1629(13) 0.288(18) Uani 0.5 1 d D U P K 1
O28A O 0.512(3) -0.036(5) 0.182(2) 0.305(18) Uani 0.5 1 d D U P K 1
O30A O 0.570(3) 0.086(4) 0.161(2) 0.305(18) Uani 0.5 1 d D U P K 1
O32A O 0.568(4) -0.122(4) 0.146(2) 0.305(18) Uani 0.5 1 d D U P K 1
N4B N 0.546(3) -0.036(4) 0.1663(13) 0.288(18) Uani 0.5 1 d D U P L 2
O28B O 0.503(3) -0.013(6) 0.155(2) 0.305(18) Uani 0.5 1 d D U P L 2
O30B O 0.574(3) 0.055(5) 0.179(2) 0.305(18) Uani 0.5 1 d D U P L 2
O32B O 0.562(3) -0.151(4) 0.166(2) 0.305(18) Uani 0.5 1 d D U P L 2
Co1 Co 0.59915(8) 0.3989(3) 0.16036(7) 0.0642(7) Uani 1 1 d . . . . .
Co2 Co 0.38662(8) 0.5571(2) 0.14144(8) 0.0594(6) Uani 1 1 d . . . . .
Co3 Co 0.46411(8) 0.2771(2) 0.29613(8) 0.0576(6) Uani 1 1 d . . . . .
Dy1 Dy 0.55305(2) 0.40558(8) 0.24999(2) 0.0520(2) Uani 1 1 d . . . . .
Dy2 Dy 0.42006(3) 0.50232(8) 0.23723(3) 0.0585(3) Uani 1 1 d . . . . .
Dy3 Dy 0.48521(3) 0.39070(9) 0.14326(3) 0.0609(3) Uani 1 1 d . . . . .
O4 O 0.4838(3) 0.4450(9) 0.2840(3) 0.049(2) Uani 1 1 d D . . . .
H1O4 H 0.5001 0.4961 0.3049 0.074 Uiso 1 1 d DR U . . .
O2 O 0.4931(3) 0.4974(10) 0.2058(3) 0.056(3) Uani 1 1 d D . . . .
H1O2 H 0.5076 0.5829 0.2090 0.084 Uiso 1 1 d DR U . . .
O1 O 0.5496(4) 0.3103(11) 0.1837(3) 0.059(3) Uani 1 1 d D . . . .
H1O1 H 0.5441 0.2196 0.1847 0.089 Uiso 1 1 d DR U . . .
O3 O 0.4102(3) 0.4133(10) 0.1703(3) 0.055(3) Uani 1 1 d D . . . .
H1O3 H 0.3881 0.3444 0.1716 0.082 Uiso 1 1 d DR U . . .
O25 O 0.4615(4) 0.1902(14) 0.1710(5) 0.092(5) Uani 1 1 d D . . . .
H125 H 0.4590 0.1796 0.1978 0.138 Uiso 1 1 d DR U . . .
H225 H 0.4715 0.1133 0.1636 0.138 Uiso 1 1 d DR U . . .
O26 O 0.4491(4) 0.6987(11) 0.2637(4) 0.071(4) Uani 1 1 d D . . . .
H126 H 0.4661 0.7315 0.2432 0.107 Uiso 1 1 d DR U . . .
H226 H 0.4718 0.6981 0.2840 0.107 Uiso 1 1 d DR U . . .
O27 O 0.5239(5) 0.7580(15) 0.2151(7) 0.139(8) Uani 1 1 d D . . . .
H127 H 0.5188 0.8346 0.2262 0.209 Uiso 1 1 d DR U . . .
H227 H 0.5325 0.7817 0.1900 0.209 Uiso 1 1 d DR U . . .

loop_
_atom_site_aniso_label
_atom_site_aniso_U_11
_atom_site_aniso_U_22
_atom_site_aniso_U_33
_atom_site_aniso_U_23
_atom_site_aniso_U_13
_atom_site_aniso_U_12
C1 0.095(17) 0.110(19) 0.083(14) -0.046(14) 0.032(13) 0.029(14)
C2A 0.111(15) 0.20(3) 0.11(2) -0.10(2) -0.007(13) 0.034(19)
C3A 0.114(16) 0.21(3) 0.12(2) -0.09(2) -0.004(13) 0.04(2)
C4A 0.14(2) 0.22(3) 0.13(2) -0.09(2) -0.006(16) 0.02(2)
C5A 0.114(17) 0.20(3) 0.11(2) -0.10(2) -0.005(14) 0.03(2)
C2B 0.111(15) 0.20(3) 0.11(2) -0.10(2) -0.007(13) 0.034(19)
C3B 0.114(16) 0.21(3) 0.12(2) -0.09(2) -0.004(13) 0.04(2)
C4B 0.14(2) 0.22(3) 0.13(2) -0.09(2) -0.006(16) 0.02(2)
C5B 0.114(17) 0.20(3) 0.11(2) -0.10(2) -0.005(14) 0.03(2)
C6 0.086(14) 0.074(14) 0.076(12) -0.028(11) -0.017(11) 0.008(11)
C7A 0.094(16) 0.18(2) 0.127(18) -0.083(18) -0.040(15) 0.004(15)
C8A 0.091(16) 0.18(3) 0.12(2) -0.088(19) -0.047(14) -0.002(15)
C9A 0.095(17) 0.18(3) 0.14(2) -0.081(18) -0.043(16) 0.001(16)
C10A 0.106(17) 0.18(2) 0.17(3) -0.079(19) -0.023(17) 0.002(16)
C7B 0.094(16) 0.18(2) 0.127(18) -0.083(18) -0.040(15) 0.004(15)
C8B 0.091(16) 0.18(3) 0.12(2) -0.088(19) -0.047(14) -0.002(15)
C9B 0.095(17) 0.18(3) 0.14(2) -0.081(18) -0.043(16) 0.001(16)
C10B 0.106(17) 0.18(2) 0.17(3) -0.079(19) -0.023(17) 0.002(16)
C11 0.080(14) 0.038(9) 0.100(16) -0.007(10) 0.019(12) -0.004(9)
C12 0.072(15) 0.11(2) 0.15(2) 0.009(18) 0.004(15) 0.039(14)
C13A 0.063(13) 0.19(4) 0.22(4) 0.00(3) 0.009(19) -0.008(19)
C14A 0.063(13) 0.19(4) 0.22(4) 0.00(3) 0.009(19) -0.008(19)
C15A 0.063(13) 0.19(4) 0.22(4) 0.00(3) 0.009(19) -0.008(19)
C13B 0.063(13) 0.19(4) 0.22(4) 0.00(3) 0.009(19) -0.008(19)
C14B 0.063(13) 0.19(4) 0.22(4) 0.00(3) 0.009(19) -0.008(19)
C15B 0.063(13) 0.19(4) 0.22(4) 0.00(3) 0.009(19) -0.008(19)
C16 0.058(11) 0.087(16) 0.082(14) -0.023(13) 0.007(10) 0.009(11)
C17 0.087(16) 0.12(2) 0.102(17) -0.021(16) 0.031(14) 0.039(15)
C18A 0.43(14) 0.25(9) 0.38(12) -0.25(9) 0.34(12) -0.21(9)
C19A 0.08(2) 0.15(4) 0.12(3) -0.01(3) 0.04(2) 0.00(3)
C20A 0.06(3) 0.55(17) 0.13(4) -0.02(7) 0.04(3) 0.08(6)
C18B 0.06(3) 0.55(17) 0.13(4) -0.02(7) 0.04(3) 0.08(6)
C19B 0.43(14) 0.25(9) 0.38(12) -0.25(9) 0.34(12) -0.21(9)
C20B 0.08(2) 0.15(4) 0.12(3) -0.01(3) 0.04(2) 0.00(3)
C21 0.042(8) 0.046(9) 0.096(13) -0.003(9) -0.006(9) -0.007(7)
C22A 0.099(12) 0.092(13) 0.08(3) 0.030(10) -0.033(12) -0.039(12)
C23A 0.094(12) 0.11(2) 0.10(3) 0.02(3) -0.052(13) -0.037(16)
C24A 0.13(2) 0.114(16) 0.09(2) 0.008(18) -0.02(2) -0.050(17)
C25A 0.13(3) 0.104(14) 0.10(4) 0.053(17) -0.028(16) -0.033(15)
C22B 0.099(12) 0.092(13) 0.08(3) 0.030(10) -0.033(12) -0.039(12)
C23B 0.094(12) 0.11(2) 0.10(3) 0.02(3) -0.052(13) -0.037(16)
C24B 0.13(2) 0.114(16) 0.09(2) 0.008(18) -0.02(2) -0.050(17)
C25B 0.13(3) 0.104(14) 0.10(4) 0.053(17) -0.028(16) -0.033(15)
C26 0.041(9) 0.073(12) 0.084(12) -0.016(11) 0.004(8) -0.006(8)
C27 0.049(9) 0.061(11) 0.071(10) -0.015(9) -0.006(8) -0.015(8)
C31 0.038(9) 0.088(16) 0.120(18) -0.002(14) 0.008(11) 0.005(9)
C32 0.074(12) 0.15(2) 0.139(18) 0.036(15) 0.013(11) 0.068(13)
C33A 0.10(2) 0.17(3) 0.16(3) 0.03(2) 0.006(18) 0.05(2)
C34A 0.09(2) 0.16(2) 0.18(3) 0.05(2) 0.03(2) 0.076(17)
C35A 0.10(3) 0.16(3) 0.16(2) 0.03(2) 0.032(19) 0.05(2)
C33B 0.08(2) 0.16(3) 0.138(19) 0.037(17) 0.012(13) 0.06(2)
C34B 0.073(19) 0.15(2) 0.14(2) 0.038(18) 0.007(17) 0.074(15)
C35B 0.072(15) 0.17(3) 0.15(3) 0.04(2) 0.015(17) 0.060(18)
C36A 0.11(3) 0.07(3) 0.10(2) -0.05(3) 0.05(3) -0.03(3)
C37A 0.05(2) 0.11(4) 0.077(15) -0.03(2) 0.016(17) -0.02(2)
C38A 0.04(2) 0.17(4) 0.13(3) 0.03(3) 0.023(18) 0.037(18)
C39A 0.04(2) 0.19(4) 0.11(3) 0.03(3) 0.043(14) 0.04(2)
C36B 0.11(3) 0.07(3) 0.10(2) -0.05(3) 0.05(3) -0.03(3)
C37B 0.05(2) 0.11(4) 0.077(15) -0.03(2) 0.016(17) -0.02(2)
C38B 0.04(2) 0.17(4) 0.13(3) 0.03(3) 0.023(18) 0.037(18)
C39B 0.04(2) 0.19(4) 0.11(3) 0.03(3) 0.043(14) 0.04(2)
C40A 0.06(2) 0.069(15) 0.120(17) -0.020(16) -0.02(2) 0.008(16)
C41A 0.07(2) 0.083(17) 0.119(17) -0.047(15) -0.04(2) 0.02(2)
C42A 0.059(11) 0.073(17) 0.113(18) 0.009(14) 0.007(12) 0.007(10)
C43A 0.051(11) 0.074(14) 0.135(16) 0.024(13) 0.015(12) 0.001(11)
C40B 0.06(2) 0.069(15) 0.120(17) -0.020(16) -0.02(2) 0.008(16)
C41B 0.07(2) 0.083(17) 0.119(17) -0.047(15) -0.04(2) 0.02(2)
C42B 0.059(11) 0.073(17) 0.113(18) 0.009(14) 0.007(12) 0.007(10)
C43B 0.051(11) 0.074(14) 0.135(16) 0.024(13) 0.015(12) 0.001(11)
C44A 0.049(8) 0.042(7) 0.10(2) -0.029(10) 0.012(9) 0.002(7)
C45A 0.065(11) 0.041(8) 0.113(19) -0.015(11) 0.017(12) -0.006(8)
C46A 0.059(10) 0.053(11) 0.134(15) -0.024(11) -0.010(11) -0.002(10)
C47A 0.032(12) 0.050(11) 0.128(14) -0.028(11) -0.003(11) 0.004(9)
C44B 0.049(8) 0.042(7) 0.10(2) -0.029(10) 0.012(9) 0.002(7)
C45B 0.065(11) 0.041(8) 0.113(19) -0.015(11) 0.017(12) -0.006(8)
C46B 0.059(10) 0.053(11) 0.134(15) -0.024(11) -0.010(11) -0.002(10)
C47B 0.032(12) 0.050(11) 0.128(14) -0.028(11) -0.003(11) 0.004(9)
C48 0.15(2) 0.064(13) 0.15(2) 0.002(14) 0.043(18) -0.030(14)
C49 0.107(16) 0.072(13) 0.183(19) 0.003(15) 0.041(15) -0.033(13)
C50 0.19(2) 0.17(2) 0.21(2) 0.07(2) 0.035(19) -0.07(2)
C51 0.23(3) 0.25(3) 0.21(2) 0.06(3) 0.00(2) -0.07(3)
C52 0.29(4) 0.28(4) 0.22(3) 0.09(3) 0.01(3) -0.02(3)
C53 0.33(4) 0.33(5) 0.26(4) 0.06(4) -0.03(3) 0.03(4)
C54 0.33(4) 0.32(5) 0.24(3) 0.07(3) 0.00(3) 0.02(3)
C55 0.42(6) 0.38(6) 0.19(4) 0.12(5) -0.05(4) 0.06(5)
C56 0.100(15) 0.077(13) 0.096(14) 0.008(11) -0.026(11) -0.001(12)
C57 0.089(14) 0.097(15) 0.122(17) 0.025(13) -0.011(11) 0.025(12)
C58 0.121(17) 0.128(19) 0.149(19) 0.041(16) -0.039(13) 0.018(15)
C59 0.17(2) 0.15(2) 0.20(2) 0.06(2) -0.076(19) 0.037(19)
C60 0.28(3) 0.20(3) 0.21(3) 0.06(2) -0.11(2) 0.04(3)
C61 0.27(3) 0.25(4) 0.22(3) 0.09(2) -0.08(3) 0.04(3)
C62 0.25(4) 0.28(4) 0.21(3) 0.06(3) -0.05(3) 0.02(3)
C63 0.14(3) 0.40(6) 0.26(3) -0.03(4) -0.01(3) 0.03(4)
C64 0.075(14) 0.15(2) 0.14(2) 0.001(18) 0.029(13) -0.004(14)
C65 0.075(13) 0.18(2) 0.135(19) -0.002(18) 0.043(12) -0.002(14)
C66 0.096(17) 0.21(3) 0.25(3) -0.01(2) 0.078(16) 0.018(17)
C67 0.112(19) 0.25(3) 0.29(3) -0.04(3) 0.118(19) 0.01(2)
C68 0.18(3) 0.35(4) 0.28(3) -0.03(3) 0.12(2) -0.02(3)
C69 0.24(4) 0.40(5) 0.28(4) 0.02(4) 0.12(3) -0.01(3)
C70 0.29(6) 0.44(6) 0.40(6) 0.05(5) 0.07(5) 0.06(7)
C71 0.24(4) 0.44(6) 0.32(4) 0.03(4) 0.07(4) 0.00(5)
N1 0.047(6) 0.059(8) 0.105(10) -0.009(8) 0.006(6) 0.001(6)
N2 0.054(7) 0.082(11) 0.095(11) -0.007(9) 0.007(7) 0.018(8)
N3 0.071(10) 0.098(14) 0.077(10) 0.005(10) 0.028(9) 0.009(10)
O5 0.045(6) 0.104(11) 0.059(7) -0.027(7) -0.007(5) 0.005(7)
O6 0.053(6) 0.077(8) 0.052(6) -0.016(6) 0.008(5) -0.013(6)
O7 0.040(5) 0.043(5) 0.090(8) -0.013(6) 0.005(5) -0.003(4)
O8 0.030(5) 0.039(5) 0.124(9) -0.052(6) -0.001(5) 0.000(4)
O9 0.044(6) 0.059(7) 0.099(9) -0.032(7) -0.011(6) 0.004(5)
O10 0.065(7) 0.061(7) 0.080(8) -0.002(6) 0.004(6) -0.007(6)
O11 0.071(8) 0.082(10) 0.082(8) -0.035(8) -0.029(7) 0.017(7)
O12 0.052(7) 0.074(8) 0.074(7) -0.030(7) -0.009(6) 0.014(6)
O13 0.055(7) 0.065(8) 0.079(8) -0.015(7) 0.003(6) 0.016(6)
O14 0.043(6) 0.104(11) 0.081(8) -0.016(8) -0.013(6) 0.021(7)
O15 0.068(8) 0.082(10) 0.083(9) -0.023(8) 0.025(7) 0.017(7)
O16 0.054(7) 0.058(7) 0.080(8) -0.001(6) 0.016(6) 0.002(6)
O17 0.077(8) 0.053(7) 0.074(8) 0.005(6) -0.001(6) -0.012(6)
O18 0.045(6) 0.070(8) 0.081(8) 0.008(7) -0.006(6) -0.012(6)
O19 0.083(11) 0.129(15) 0.116(12) -0.064(11) 0.009(9) -0.020(10)
O20 0.061(7) 0.064(7) 0.061(6) -0.023(6) 0.003(5) -0.031(6)
O21 0.038(6) 0.086(9) 0.090(9) -0.006(8) -0.002(6) 0.021(6)
O22 0.060(7) 0.081(9) 0.068(8) -0.012(7) 0.000(6) 0.020(7)
O23 0.066(8) 0.124(13) 0.082(9) -0.061(9) -0.008(7) 0.014(8)
O24 0.075(9) 0.102(12) 0.092(10) -0.059(9) -0.009(7) 0.013(8)
N4A 0.64(6) 0.085(14) 0.15(3) 0.018(19) 0.08(3) 0.06(2)
O28A 0.63(6) 0.094(14) 0.20(3) 0.01(2) 0.09(3) 0.06(2)
O30A 0.63(6) 0.094(14) 0.20(3) 0.01(2) 0.09(3) 0.06(2)
O32A 0.63(6) 0.094(14) 0.20(3) 0.01(2) 0.09(3) 0.06(2)
N4B 0.64(6) 0.085(14) 0.15(3) 0.018(19) 0.08(3) 0.06(2)
O28B 0.63(6) 0.094(14) 0.20(3) 0.01(2) 0.09(3) 0.06(2)
O30B 0.63(6) 0.094(14) 0.20(3) 0.01(2) 0.09(3) 0.06(2)
O32B 0.63(6) 0.094(14) 0.20(3) 0.01(2) 0.09(3) 0.06(2)
Co1 0.0444(12) 0.0829(18) 0.0654(14) -0.0241(13) 0.0039(10) 0.0095(12)
Co2 0.0489(12) 0.0526(13) 0.0752(15) -0.0190(12) -0.0076(11) 0.0056(10)
Co3 0.0470(12) 0.0473(13) 0.0788(15) -0.0144(12) 0.0065(11) -0.0010(10)
Dy1 0.0390(4) 0.0537(5) 0.0631(5) -0.0163(4) 0.0017(3) -0.0004(3)
Dy2 0.0463(4) 0.0555(5) 0.0733(5) -0.0231(4) -0.0005(4) 0.0075(4)
Dy3 0.0441(4) 0.0699(6) 0.0674(5) -0.0307(4) -0.0045(3) 0.0089(4)
O4 0.041(5) 0.042(6) 0.066(6) -0.009(5) 0.002(5) 0.006(4)
O2 0.034(5) 0.068(7) 0.066(6) -0.035(6) -0.001(5) 0.000(5)
O1 0.050(6) 0.052(7) 0.075(7) -0.032(6) -0.002(5) 0.008(5)
O3 0.030(5) 0.054(6) 0.079(7) -0.022(6) -0.010(5) 0.007(5)
O25 0.048(7) 0.081(10) 0.145(13) -0.007(10) -0.017(8) 0.000(7)
O26 0.058(7) 0.060(8) 0.093(9) -0.037(7) -0.013(6) 0.015(6)
O27 0.091(13) 0.123(16) 0.20(2) -0.044(16) 0.005(13) -0.020(11)

loop_
_atom_type_symbol
_atom_type_description
_atom_type_scat_dispersion_real
_atom_type_scat_dispersion_imag
_atom_type_scat_source
C C 0.0033 0.0016 'International Tables Vol C Tables 4.2.6.8 and 6.1.1.4'
H H 0.0000 0.0000 'International Tables Vol C Tables 4.2.6.8 and 6.1.1.4'
N N 0.0061 0.0033 'International Tables Vol C Tables 4.2.6.8 and 6.1.1.4'
O O 0.0106 0.0060 'International Tables Vol C Tables 4.2.6.8 and 6.1.1.4'
Co Co 0.3494 0.9721 'International Tables Vol C Tables 4.2.6.8 and 6.1.1.4'
Dy Dy -0.1892 4.4098 'International Tables Vol C Tables 4.2.6.8 and 6.1.1.4'

loop_
_geom_angle_atom_site_label_1
_geom_angle_atom_site_label_2
_geom_angle_atom_site_label_3
_geom_angle
_geom_angle_site_symmetry_1
_geom_angle_site_symmetry_3
_geom_angle_publ_flag
O24 C1 O23 125.6(17) . . ?
O24 C1 C2B 120(2) . . ?
O23 C1 C2B 113(2) . . ?
O24 C1 C2A 120(2) . . ?
O23 C1 C2A 114(2) . . ?
C4A C2A C5A 109(5) . . ?
C4A C2A C3A 109(5) . . ?
C5A C2A C3A 109(5) . . ?
C4A C2A C1 101(6) . . ?
C5A C2A C1 112(5) . . ?
C3A C2A C1 117(5) . . ?
C1 C2B C5B 112(5) . . ?
C1 C2B C4B 101(5) . . ?
C5B C2B C4B 111(4) . . ?
C1 C2B C3B 113(5) . . ?
C5B C2B C3B 110(4) . . ?
C4B C2B C3B 110(4) . . ?
O11 C6 O12 127.3(18) . . ?
O11 C6 C7B 115(2) . . ?
O12 C6 C7B 118(2) . . ?
O11 C6 C7A 121(2) . . ?
O12 C6 C7A 111(2) . . ?
C8A C7A C9A 110(6) . . ?
C8A C7A C10A 110(6) . . ?
C9A C7A C10A 109(6) . . ?
C8A C7A C6 111(6) . . ?
C9A C7A C6 109(6) . . ?
C10A C7A C6 107(6) . . ?
C6 C7B C9B 112(6) . . ?
C6 C7B C8B 104(5) . . ?
C9B C7B C8B 109(6) . . ?
C6 C7B C10B 114(6) . . ?
C9B C7B C10B 109(6) . . ?
C8B C7B C10B 109(6) . . ?
O14 C11 O13 131(2) . . ?
O14 C11 C12 115(2) . . ?
O13 C11 C12 114(2) . . ?
C13A C12 C15A 109(2) . . ?
C13A C12 C14A 104(3) . . ?
C15A C12 C14A 109(2) . . ?
C13A C12 C11 111(3) . . ?
C15A C12 C11 110(3) . . ?
C13B C12 C11 104(3) . . ?
C14A C12 C11 114(3) . . ?
C13B C12 C14B 108(2) . . ?
C11 C12 C14B 117(3) . . ?
C13B C12 C15B 109(2) . . ?
C11 C12 C15B 115(3) . . ?
C14B C12 C15B 103(3) . . ?
O15 C16 O16 127.3(18) . . ?
O15 C16 C17 115.5(18) . . ?
O16 C16 C17 117(2) . . ?
C18B C17 C20B 102(3) . . ?
C18A C17 C19A 114.3(17) . . ?
C18B C17 C19B 113.2(18) . . ?
C20B C17 C19B 112(2) . . ?
C18A C17 C20A 114.3(15) . . ?
C19A C17 C20A 107(3) . . ?
C18B C17 C16 111(3) . . ?
C20B C17 C16 113(3) . . ?
C18A C17 C16 96(3) . . ?
C19A C17 C16 114(3) . . ?
C19B C17 C16 105(3) . . ?
C20A C17 C16 112(3) . . ?
O18 C21 O17 124.1(17) . . ?
O18 C21 C22B 120(2) . . ?
O17 C21 C22B 116(2) . . ?
O18 C21 C22A 121.3(18) . . ?
O17 C21 C22A 114.5(19) . . ?
C25A C22A C23A 112(7) . . ?
C25A C22A C24A 112(7) . . ?
C23A C22A C24A 111(7) . . ?
C25A C22A C21 107(10) . . ?
C23A C22A C21 110(8) . . ?
C24A C22A C21 104(8) . . ?
C21 C22B C25B 116(10) . . ?
C21 C22B C23B 111(7) . . ?
C25B C22B C23B 109(8) . . ?
C21 C22B C24B 105(7) . . ?
C25B C22B C24B 108(8) . . ?
C23B C22B C24B 108(7) . . ?
O20 C26 O19 123.0(16) . . ?
O20 C26 C27 116.5(14) . . ?
O19 C26 C27 120.5(16) . . ?
C28B C27 C29B 101(2) . . ?
C28B C27 C30B 98(3) . . ?
C29B C27 C30B 106(2) . . ?
C29A C27 C28A 112.9(12) . . ?
C29A C27 C30A 111.4(18) . . ?
C28A C27 C30A 111.7(17) . . ?
C28B C27 C26 123(3) . . ?
C29B C27 C26 110(3) . . ?
C29A C27 C26 105(3) . . ?
C30B C27 C26 115(3) . . ?
C28A C27 C26 106(3) . . ?
C30A C27 C26 109(3) . . ?
O22 C31 O21 127.2(19) . . ?
O22 C31 C32 116.0(18) . . ?
O21 C31 C32 117(2) . . ?
C33A C32 C35A 110.5(18) . . ?
C33A C32 C34A 111.7(16) . . ?
C35A C32 C34A 109.0(18) . . ?
C35B C32 C34B 111.7(15) . . ?
C35B C32 C33B 108.4(18) . . ?
C34B C32 C33B 109.3(17) . . ?
C33A C32 C31 106(3) . . ?
C35B C32 C31 109(2) . . ?
C35A C32 C31 112(3) . . ?
C34A C32 C31 108(2) . . ?
C34B C32 C31 107(2) . . ?
C33B C32 C31 111(2) . . ?
O6 C36A C37A 112(4) . . ?
C36A C37A N3 118(4) . . ?
N3 C38A C39A 108(5) . . ?
C38A C39A O5 125(6) . . ?
O6 C36B C37B 122(4) . . ?
C36B C37B N3 109(4) . . ?
N3 C38B C39B 128(6) . . ?
C38B C39B O5 104(5) . . ?
O9 C40A C41A 119(4) . . ?
C40A C41A N2 111(4) . . ?
C43A C42A N2 108(3) . . ?
O10 C43A C42A 125(4) . . ?
O9 C40B C41B 106(4) . . ?
C40B C41B N2 125(5) . . ?
C43B C42B N2 125(3) . . ?
C42B C43B O10 108(3) . . ?
O7 C44A C45A 110(4) . . ?
C44A C45A N1 105(3) . . ?
N1 C46A C47A 102(3) . . ?
O8 C47A C46A 112(3) . . ?
O7 C44B C45B 104(3) . . ?
C44B C45B N1 123(3) . . ?
N1 C46B C47B 114(3) . . ?
O8 C47B C46B 107(3) . . ?
N1 C48 C49 121(2) . . ?
C48 C49 C50 114(3) . . ?
C51 C50 C49 111(4) . . ?
C52 C51 C50 124(5) . . ?
C51 C52 C54 122(6) . . ?
C54 C53 C55 89(5) . . ?
C53 C54 C52 99(5) . . ?
C57 C56 N2 120(2) . . ?
C58 C57 C56 118(2) . . ?
C59 C58 C57 117(3) . . ?
C60 C59 C58 113(3) . . ?
C61 C60 C59 118(4) . . ?
C60 C61 C62 149(5) . . ?
C61 C62 C63 109(5) . . ?
C65 C64 N3 116(2) . . ?
C64 C65 C66 114(3) . . ?
C67 C66 C65 122(3) . . ?
C68 C67 C66 132(4) . . ?
C67 C68 C69 125(5) . . ?
C68 C69 C71 111(3) . . ?
C69 C71 C70 91.8(19) . . ?
C48 N1 C46B 120(3) . . ?
C48 N1 C46A 98(2) . . ?
C48 N1 C45A 117(3) . . ?
C46A N1 C45A 121(3) . . ?
C48 N1 C45B 102(2) . . ?
C46B N1 C45B 113(3) . . ?
C48 N1 Co3 113.4(13) . . ?
C46B N1 Co3 107.5(18) . . ?
C46A N1 Co3 100.0(18) . . ?
C45A N1 Co3 106.7(17) . . ?
C45B N1 Co3 99.0(17) . . ?
C41B N2 C42B 91(3) . . ?
C41A N2 C42A 136(4) . . ?
C41B N2 C56 121(2) . . ?
C41A N2 C56 99(2) . . ?
C42B N2 C56 121(2) . . ?
C42A N2 C56 103(2) . . ?
C41B N2 Co2 103(3) . . ?
C41A N2 Co2 104(3) . . ?
C42B N2 Co2 102(2) . . ?
C42A N2 Co2 101(2) . . ?
C56 N2 Co2 114.6(13) . . ?
C38B N3 C64 122(3) . . ?
C38A N3 C64 101(3) . . ?
C38B N3 C37B 116(5) . . ?
C64 N3 C37B 99(2) . . ?
C38A N3 C37A 105(5) . . ?
C64 N3 C37A 123(2) . . ?
C38B N3 Co1 103(3) . . ?
C38A N3 Co1 110(4) . . ?
C64 N3 Co1 111.2(15) . . ?
C37B N3 Co1 105(2) . . ?
C37A N3 Co1 105(2) . . ?
C39A O5 Co1 103(2) . . ?
C39B O5 Co1 117(3) . . ?
C39A O5 Dy3 145(4) . . ?
C39B O5 Dy3 141(3) . . ?
Co1 O5 Dy3 101.8(7) . . ?
C36A O6 Co1 117(2) . . ?
C36B O6 Co1 107(2) . . ?
C36A O6 Dy1 138(2) . . ?
C36B O6 Dy1 135(3) . . ?
Co1 O6 Dy1 104.2(5) . . ?
C44B O7 Co3 118.6(17) . . ?
C44A O7 Co3 104.3(18) . . ?
C44B O7 Dy1 130.3(17) . . ?
C44A O7 Dy1 135.1(19) . . ?
Co3 O7 Dy1 103.6(5) . . ?
C47B O8 Co3 111(2) . . ?
C47A O8 Co3 107.4(19) . . ?
C47B O8 Dy2 131.5(16) . . ?
C47A O8 Dy2 144.8(17) . . ?
Co3 O8 Dy2 102.3(4) . . ?
C40A O9 Co2 109(2) . . ?
C40B O9 Co2 120(2) . . ?
C40A O9 Dy2 139(3) . . ?
C40B O9 Dy2 137(2) . . ?
Co2 O9 Dy2 103.4(5) . . ?
C43A O10 Co2 105.5(18) . . ?
C43B O10 Co2 113.2(17) . . ?
C43A O10 Dy3 150.1(18) . . ?
C43B O10 Dy3 142.8(17) . . ?
Co2 O10 Dy3 103.1(5) . . ?
C6 O11 Dy3 134.6(13) . . ?
C6 O12 Co2 124.8(12) . . ?
C11 O13 Co2 125.9(14) . . ?
C11 O14 Dy2 130.0(13) . . ?
C16 O15 Dy2 131.5(12) . . ?
C16 O16 Co3 127.3(14) . . ?
C21 O17 Co3 127.8(12) . . ?
C21 O18 Dy1 135.4(11) . . ?
C26 O20 Dy1 136.3(12) . . ?
C31 O21 Dy1 133.8(14) . . ?
C31 O22 Co1 126.8(12) . . ?
C1 O23 Co1 126.1(12) . . ?
C1 O24 Dy3 135.3(14) . . ?
O30A N4A O28A 120.2(14) . . ?
O30A N4A O32A 120.0(14) . . ?
O28A N4A O32A 119.9(14) . . ?
O30B N4B O28B 120.3(14) . . ?
O30B N4B O32B 119.8(14) . . ?
O28B N4B O32B 119.9(14) . . ?
O6 Co1 O1 87.2(5) . . ?
O6 Co1 O5 91.2(5) . . ?
O1 Co1 O5 87.5(5) . . ?
O6 Co1 O23 176.4(6) . . ?
O1 Co1 O23 93.0(6) . . ?
O5 Co1 O23 92.4(6) . . ?
O6 Co1 O22 91.3(5) . . ?
O1 Co1 O22 93.6(6) . . ?
O5 Co1 O22 177.4(5) . . ?
O23 Co1 O22 85.2(6) . . ?
O6 Co1 N3 86.8(6) . . ?
O1 Co1 N3 172.0(6) . . ?
O5 Co1 N3 87.4(7) . . ?
O23 Co1 N3 93.4(7) . . ?
O22 Co1 N3 91.8(7) . . ?
O6 Co1 Dy3 96.3(3) . . ?
O1 Co1 Dy3 45.4(3) . . ?
O5 Co1 Dy3 43.1(4) . . ?
O23 Co1 Dy3 86.4(4) . . ?
O22 Co1 Dy3 137.5(5) . . ?
N3 Co1 Dy3 130.3(5) . . ?
O6 Co1 Dy1 42.8(4) . . ?
O1 Co1 Dy1 45.6(3) . . ?
O5 Co1 Dy1 97.1(4) . . ?
O23 Co1 Dy1 136.5(5) . . ?
O22 Co1 Dy1 85.3(4) . . ?
N3 Co1 Dy1 129.2(5) . . ?
Dy3 Co1 Dy1 72.90(5) . . ?
O3 Co2 O9 87.7(5) . . ?
O3 Co2 O13 92.6(5) . . ?
O9 Co2 O13 91.3(5) . . ?
O3 Co2 O12 93.8(5) . . ?
O9 Co2 O12 176.5(5) . . ?
O13 Co2 O12 85.5(5) . . ?
O3 Co2 O10 86.3(5) . . ?
O9 Co2 O10 92.2(5) . . ?
O13 Co2 O10 176.3(5) . . ?
O12 Co2 O10 91.1(5) . . ?
O3 Co2 N2 171.7(6) . . ?
O9 Co2 N2 85.8(7) . . ?
O13 Co2 N2 92.7(6) . . ?
O12 Co2 N2 92.9(7) . . ?
O10 Co2 N2 88.8(6) . . ?
O3 Co2 Dy2 46.0(3) . . ?
O9 Co2 Dy2 42.6(4) . . ?
O13 Co2 Dy2 85.9(4) . . ?
O12 Co2 Dy2 138.3(4) . . ?
O10 Co2 Dy2 95.8(4) . . ?
N2 Co2 Dy2 128.2(5) . . ?
O3 Co2 Dy3 44.9(3) . . ?
O9 Co2 Dy3 97.1(3) . . ?
O13 Co2 Dy3 135.8(4) . . ?
O12 Co2 Dy3 86.2(3) . . ?
O10 Co2 Dy3 42.3(4) . . ?
N2 Co2 Dy3 131.0(5) . . ?
Dy2 Co2 Dy3 72.36(5) . . ?
O7 Co3 O16 179.4(6) . . ?
O7 Co3 O17 93.8(5) . . ?
O16 Co3 O17 85.7(6) . . ?
O7 Co3 O4 86.2(5) . . ?
O16 Co3 O4 94.2(5) . . ?
O17 Co3 O4 93.3(5) . . ?
O7 Co3 O8 87.2(5) . . ?
O16 Co3 O8 93.3(5) . . ?
O17 Co3 O8 179.0(5) . . ?
O4 Co3 O8 86.9(5) . . ?
O7 Co3 N1 87.8(6) . . ?
O16 Co3 N1 91.9(6) . . ?
O17 Co3 N1 93.3(6) . . ?
O4 Co3 N1 171.3(6) . . ?
O8 Co3 N1 86.6(6) . . ?
O7 Co3 Dy2 95.5(4) . . ?
O16 Co3 Dy2 85.1(4) . . ?
O17 Co3 Dy2 137.3(4) . . ?
O4 Co3 Dy2 46.1(3) . . ?
O8 Co3 Dy2 42.6(3) . . ?
N1 Co3 Dy2 128.6(5) . . ?
O7 Co3 Dy1 43.3(3) . . ?
O16 Co3 Dy1 136.9(4) . . ?
O17 Co3 Dy1 86.3(4) . . ?
O4 Co3 Dy1 44.2(3) . . ?
O8 Co3 Dy1 94.5(4) . . ?
N1 Co3 Dy1 130.8(4) . . ?
Dy2 Co3 Dy1 72.90(6) . . ?
O20 Dy1 O6 74.4(4) . . ?
O20 Dy1 O21 111.7(4) . . ?
O6 Dy1 O21 75.8(5) . . ?
O20 Dy1 O7 141.2(4) . . ?
O6 Dy1 O7 144.3(4) . . ?
O21 Dy1 O7 88.8(4) . . ?
O20 Dy1 O4 79.2(4) . . ?
O6 Dy1 O4 138.7(4) . . ?
O21 Dy1 O4 144.5(4) . . ?
O7 Dy1 O4 66.4(3) . . ?
O20 Dy1 O18 76.8(4) . . ?
O6 Dy1 O18 128.3(4) . . ?
O21 Dy1 O18 76.4(4) . . ?
O7 Dy1 O18 76.7(4) . . ?
O4 Dy1 O18 73.5(4) . . ?
O20 Dy1 O2 90.6(4) . . ?
O6 Dy1 O2 80.7(4) . . ?
O21 Dy1 O2 141.2(4) . . ?
O7 Dy1 O2 92.8(4) . . ?
O4 Dy1 O2 68.4(4) . . ?
O18 Dy1 O2 141.5(4) . . ?
O20 Dy1 O1 137.7(4) . . ?
O6 Dy1 O1 66.6(4) . . ?
O21 Dy1 O1 74.2(4) . . ?
O7 Dy1 O1 78.3(4) . . ?
O4 Dy1 O1 121.2(4) . . ?
O18 Dy1 O1 141.5(4) . . ?
O2 Dy1 O1 68.2(3) . . ?
O20 Dy1 Co1 107.2(3) . . ?
O6 Dy1 Co1 33.0(3) . . ?
O21 Dy1 Co1 66.5(3) . . ?
O7 Dy1 Co1 111.3(3) . . ?
O4 Dy1 Co1 144.8(3) . . ?
O18 Dy1 Co1 141.5(3) . . ?
O2 Dy1 Co1 76.9(2) . . ?
O1 Dy1 Co1 34.4(3) . . ?
O20 Dy1 Co3 109.1(3) . . ?
O6 Dy1 Co3 165.0(3) . . ?
O21 Dy1 Co3 114.7(4) . . ?
O7 Dy1 Co3 33.1(3) . . ?
O4 Dy1 Co3 34.2(2) . . ?
O18 Dy1 Co3 66.2(3) . . ?
O2 Dy1 Co3 84.7(3) . . ?
O1 Dy1 Co3 104.9(3) . . ?
Co1 Dy1 Co3 139.22(6) . . ?
O20 Dy1 Dy3 118.9(3) . . ?
O6 Dy1 Dy3 73.3(3) . . ?
O21 Dy1 Dy3 108.6(3) . . ?
O7 Dy1 Dy3 81.8(3) . . ?
O4 Dy1 Dy3 93.2(3) . . ?
O18 Dy1 Dy3 157.8(3) . . ?
O2 Dy1 Dy3 34.0(2) . . ?
O1 Dy1 Dy3 34.4(3) . . ?
Co1 Dy1 Dy3 52.94(4) . . ?
Co3 Dy1 Dy3 92.77(5) . . ?
O20 Dy1 Dy2 89.4(3) . . ?
O6 Dy1 Dy2 113.6(3) . . ?
O21 Dy1 Dy2 158.8(3) . . ?
O7 Dy1 Dy2 72.5(3) . . ?
O4 Dy1 Dy2 34.5(3) . . ?
O18 Dy1 Dy2 108.0(3) . . ?
O2 Dy1 Dy2 34.6(3) . . ?
O1 Dy1 Dy2 91.7(2) . . ?
Co1 Dy1 Dy2 110.30(5) . . ?
Co3 Dy1 Dy2 52.84(5) . . ?
Dy3 Dy1 Dy2 59.72(2) . . ?
O8 Dy2 O9 143.9(4) . . ?
O8 Dy2 O15 81.0(5) . . ?
O9 Dy2 O15 122.3(5) . . ?
O8 Dy2 O14 84.9(4) . . ?
O9 Dy2 O14 76.5(5) . . ?
O15 Dy2 O14 75.3(5) . . ?
O8 Dy2 O26 142.8(4) . . ?
O9 Dy2 O26 72.9(4) . . ?
O15 Dy2 O26 78.9(5) . . ?
O14 Dy2 O26 119.3(4) . . ?
O8 Dy2 O4 69.0(4) . . ?
O9 Dy2 O4 139.3(4) . . ?
O15 Dy2 O4 75.0(4) . . ?
O14 Dy2 O4 142.9(4) . . ?
O26 Dy2 O4 75.6(4) . . ?
O8 Dy2 O2 93.7(4) . . ?
O9 Dy2 O2 83.1(4) . . ?
O15 Dy2 O2 141.9(4) . . ?
O14 Dy2 O2 142.2(4) . . ?
O26 Dy2 O2 83.4(4) . . ?
O4 Dy2 O2 68.0(4) . . ?
O8 Dy2 O3 77.2(4) . . ?
O9 Dy2 O3 68.1(4) . . ?
O15 Dy2 O3 143.3(4) . . ?
O14 Dy2 O3 73.7(4) . . ?
O26 Dy2 O3 134.2(4) . . ?
O4 Dy2 O3 122.3(3) . . ?
O2 Dy2 O3 69.2(3) . . ?
O8 Dy2 Co3 35.1(3) . . ?
O9 Dy2 Co3 169.0(3) . . ?
O15 Dy2 Co3 68.1(4) . . ?
O14 Dy2 Co3 111.5(4) . . ?
O26 Dy2 Co3 107.8(3) . . ?
O4 Dy2 Co3 35.3(2) . . ?
O2 Dy2 Co3 86.0(3) . . ?
O3 Dy2 Co3 106.1(3) . . ?
O8 Dy2 Co2 110.0(3) . . ?
O9 Dy2 Co2 34.1(3) . . ?
O15 Dy2 Co2 139.2(4) . . ?
O14 Dy2 Co2 67.2(3) . . ?
O26 Dy2 Co2 105.7(3) . . ?
O4 Dy2 Co2 145.8(2) . . ?
O2 Dy2 Co2 78.0(3) . . ?
O3 Dy2 Co2 34.6(3) . . ?
Co3 Dy2 Co2 140.71(6) . . ?
O8 Dy2 Dy3 81.3(3) . . ?
O9 Dy2 Dy3 76.0(3) . . ?
O15 Dy2 Dy3 161.4(4) . . ?
O14 Dy2 Dy3 108.9(3) . . ?
O26 Dy2 Dy3 112.5(3) . . ?
O4 Dy2 Dy3 93.2(2) . . ?
O2 Dy2 Dy3 34.2(2) . . ?
O3 Dy2 Dy3 35.2(2) . . ?
Co3 Dy2 Dy3 93.86(5) . . ?
Co2 Dy2 Dy3 54.09(4) . . ?
O8 Dy2 Dy1 74.6(2) . . ?
O9 Dy2 Dy1 115.6(3) . . ?
O15 Dy2 Dy1 109.3(4) . . ?
O14 Dy2 Dy1 157.6(4) . . ?
O26 Dy2 Dy1 82.9(2) . . ?
O4 Dy2 Dy1 34.3(2) . . ?
O2 Dy2 Dy1 34.6(3) . . ?
O3 Dy2 Dy1 92.9(2) . . ?
Co3 Dy2 Dy1 54.25(4) . . ?
Co2 Dy2 Dy1 111.48(5) . . ?
Dy3 Dy2 Dy1 59.93(2) . . ?
O5 Dy3 O10 83.2(5) . . ?
O5 Dy3 O24 75.9(5) . . ?
O10 Dy3 O24 125.0(5) . . ?
O5 Dy3 O2 82.8(4) . . ?
O10 Dy3 O2 81.7(4) . . ?
O24 Dy3 O2 142.4(4) . . ?
O5 Dy3 O1 69.5(4) . . ?
O10 Dy3 O1 142.1(4) . . ?
O24 Dy3 O1 74.1(4) . . ?
O2 Dy3 O1 69.5(3) . . ?
O5 Dy3 O11 122.1(5) . . ?
O10 Dy3 O11 75.0(5) . . ?
O24 Dy3 O11 74.6(5) . . ?
O2 Dy3 O11 142.6(4) . . ?
O1 Dy3 O11 141.9(4) . . ?
O5 Dy3 O3 142.5(4) . . ?
O10 Dy3 O3 68.1(4) . . ?
O24 Dy3 O3 140.4(4) . . ?
O2 Dy3 O3 70.1(3) . . ?
O1 Dy3 O3 120.6(4) . . ?
O11 Dy3 O3 74.2(4) . . ?
O5 Dy3 O25 139.7(4) . . ?
O10 Dy3 O25 136.7(4) . . ?
O24 Dy3 O25 81.7(6) . . ?
O2 Dy3 O25 95.8(5) . . ?
O1 Dy3 O25 72.3(4) . . ?
O11 Dy3 O25 82.2(5) . . ?
O3 Dy3 O25 70.6(4) . . ?
O5 Dy3 Co1 35.1(3) . . ?
O10 Dy3 Co1 116.6(3) . . ?
O24 Dy3 Co1 66.3(3) . . ?
O2 Dy3 Co1 78.4(2) . . ?
O1 Dy3 Co1 35.1(3) . . ?
O11 Dy3 Co1 138.4(3) . . ?
O3 Dy3 Co1 147.2(2) . . ?
O25 Dy3 Co1 104.9(3) . . ?
O5 Dy3 Co2 116.5(3) . . ?
O10 Dy3 Co2 34.6(3) . . ?
O24 Dy3 Co2 139.4(3) . . ?
O2 Dy3 Co2 78.0(2) . . ?
O1 Dy3 Co2 146.1(2) . . ?
O11 Dy3 Co2 66.2(3) . . ?
O3 Dy3 Co2 34.1(3) . . ?
O25 Dy3 Co2 102.4(3) . . ?
Co1 Dy3 Co2 145.40(7) . . ?
O5 Dy3 Dy2 115.4(3) . . ?
O10 Dy3 Dy2 75.1(3) . . ?
O24 Dy3 Dy2 159.2(4) . . ?
O2 Dy3 Dy2 34.9(2) . . ?
O1 Dy3 Dy2 93.0(3) . . ?
O11 Dy3 Dy2 109.6(3) . . ?
O3 Dy3 Dy2 35.5(2) . . ?
O25 Dy3 Dy2 78.8(4) . . ?
Co1 Dy3 Dy2 112.05(5) . . ?
Co2 Dy3 Dy2 53.55(5) . . ?
O5 Dy3 Dy1 76.3(3) . . ?
O10 Dy3 Dy1 114.2(3) . . ?
O24 Dy3 Dy1 109.2(3) . . ?
O2 Dy3 Dy1 34.6(3) . . ?
O1 Dy3 Dy1 35.2(2) . . ?
O11 Dy3 Dy1 161.2(4) . . ?
O3 Dy3 Dy1 93.6(3) . . ?
O25 Dy3 Dy1 80.2(4) . . ?
Co1 Dy3 Dy1 54.15(4) . . ?
Co2 Dy3 Dy1 111.37(5) . . ?
Dy2 Dy3 Dy1 60.35(2) . . ?
Co3 O4 Dy1 101.6(4) . . ?
Co3 O4 Dy2 98.6(4) . . ?
Dy1 O4 Dy2 111.2(4) . . ?
Dy3 O2 Dy1 111.4(4) . . ?
Dy3 O2 Dy2 110.9(4) . . ?
Dy1 O2 Dy2 110.8(5) . . ?
Co1 O1 Dy3 99.5(5) . . ?
Co1 O1 Dy1 100.1(4) . . ?
Dy3 O1 Dy1 110.4(4) . . ?
Co2 O3 Dy3 101.0(5) . . ?
Co2 O3 Dy2 99.4(4) . . ?
Dy3 O3 Dy2 109.3(4) . . ?

loop_
_geom_bond_atom_site_label_1
_geom_bond_atom_site_label_2
_geom_bond_distance
_geom_bond_site_symmetry_2
_geom_bond_publ_flag
C1 O24 1.22(2) . ?
C1 O23 1.27(3) . ?
C1 C2B 1.54(11) . ?
C1 C2A 1.58(11) . ?
C2A C4A 1.43(5) . ?
C2A C5A 1.43(5) . ?
C2A C3A 1.44(5) . ?
C2B C5B 1.56(5) . ?
C2B C4B 1.56(5) . ?
C2B C3B 1.57(5) . ?
C6 O11 1.20(2) . ?
C6 O12 1.30(2) . ?
C6 C7B 1.50(15) . ?
C6 C7A 1.55(15) . ?
C7A C8A 1.48(6) . ?
C7A C9A 1.48(6) . ?
C7A C10A 1.48(6) . ?
C7B C9B 1.58(7) . ?
C7B C8B 1.59(6) . ?
C7B C10B 1.59(6) . ?
C11 O14 1.24(2) . ?
C11 O13 1.25(2) . ?
C11 C12 1.52(3) . ?
C12 C13A 1.51(3) . ?
C12 C15A 1.52(3) . ?
C12 C13B 1.52(3) . ?
C12 C14A 1.52(3) . ?
C12 C14B 1.52(3) . ?
C12 C15B 1.52(3) . ?
C16 O15 1.26(3) . ?
C16 O16 1.27(2) . ?
C16 C17 1.59(3) . ?
C17 C18B 1.46(3) . ?
C17 C20B 1.47(3) . ?
C17 C18A 1.47(3) . ?
C17 C19A 1.47(3) . ?
C17 C19B 1.47(3) . ?
C17 C20A 1.47(3) . ?
C21 O18 1.26(2) . ?
C21 O17 1.311(19) . ?
C21 C22B 1.4(2) . ?
C21 C22A 1.6(2) . ?
C22A C25A 1.50(7) . ?
C22A C23A 1.50(7) . ?
C22A C24A 1.50(7) . ?
C22B C25B 1.57(8) . ?
C22B C23B 1.57(8) . ?
C22B C24B 1.57(8) . ?
C26 O20 1.26(2) . ?
C26 O19 1.26(2) . ?
C26 C27 1.54(2) . ?
C27 C28B 1.50(2) . ?
C27 C29B 1.51(2) . ?
C27 C29A 1.51(2) . ?
C27 C30B 1.51(2) . ?
C27 C28A 1.52(2) . ?
C27 C30A 1.52(2) . ?
C31 O22 1.25(3) . ?
C31 O21 1.25(2) . ?
C31 C32 1.54(3) . ?
C32 C33A 1.52(2) . ?
C32 C35B 1.52(2) . ?
C32 C35A 1.52(2) . ?
C32 C34A 1.52(2) . ?
C32 C34B 1.53(2) . ?
C32 C33B 1.53(2) . ?
C36A O6 1.40(3) . ?
C36A C37A 1.40(3) . ?
C37A N3 1.52(3) . ?
C38A N3 1.43(3) . ?
C38A C39A 1.43(3) . ?
C39A O5 1.44(3) . ?
C36B O6 1.40(3) . ?
C36B C37B 1.41(3) . ?
C37B N3 1.52(3) . ?
C38B N3 1.42(3) . ?
C38B C39B 1.44(3) . ?
C39B O5 1.44(3) . ?
C40A O9 1.40(3) . ?
C40A C41A 1.43(4) . ?
C41A N2 1.46(3) . ?
C42A C43A 1.42(3) . ?
C42A N2 1.50(3) . ?
C43A O10 1.28(5) . ?
C40B O9 1.40(3) . ?
C40B C41B 1.43(4) . ?
C41B N2 1.46(3) . ?
C42B C43B 1.42(3) . ?
C42B N2 1.50(3) . ?
C43B O10 1.47(5) . ?
C44A O7 1.43(2) . ?
C44A C45A 1.49(4) . ?
C45A N1 1.52(3) . ?
C46A N1 1.50(3) . ?
C46A C47A 1.52(4) . ?
C47A O8 1.45(2) . ?
C44B O7 1.43(2) . ?
C44B C45B 1.49(4) . ?
C45B N1 1.53(3) . ?
C46B N1 1.49(3) . ?
C46B C47B 1.52(4) . ?
C47B O8 1.44(2) . ?
C48 N1 1.44(3) . ?
C48 C49 1.50(2) . ?
C49 C50 1.51(2) . ?
C50 C51 1.51(2) . ?
C51 C52 1.50(2) . ?
C52 C54 1.51(2) . ?
C53 C54 1.50(2) . ?
C53 C55 1.50(2) . ?
C56 C57 1.433(19) . ?
C56 N2 1.52(3) . ?
C57 C58 1.432(19) . ?
C58 C59 1.43(2) . ?
C59 C60 1.41(2) . ?
C60 C61 1.41(2) . ?
C61 C62 1.41(2) . ?
C62 C63 1.41(2) . ?
C64 C65 1.46(2) . ?
C64 N3 1.52(3) . ?
C65 C66 1.47(2) . ?
C66 C67 1.46(2) . ?
C67 C68 1.45(2) . ?
C68 C69 1.46(2) . ?
C69 C71 1.46(2) . ?
C70 C71 1.46(2) . ?
N1 Co3 1.993(16) . ?
N2 Co2 2.015(18) . ?
N3 Co1 1.991(17) . ?
O5 Co1 1.919(13) . ?
O5 Dy3 2.278(13) . ?
O6 Co1 1.863(11) . ?
O6 Dy1 2.323(11) . ?
O7 Co3 1.873(11) . ?
O7 Dy1 2.353(11) . ?
O8 Co3 1.924(12) . ?
O8 Dy2 2.269(11) . ?
O9 Co2 1.895(12) . ?
O9 Dy2 2.290(14) . ?
O10 Co2 1.933(12) . ?
O10 Dy3 2.292(13) . ?
O11 Dy3 2.365(12) . ?
O12 Co2 1.932(11) . ?
O13 Co2 1.906(13) . ?
O14 Dy2 2.377(12) . ?
O15 Dy2 2.317(13) . ?
O16 Co3 1.905(11) . ?
O17 Co3 1.906(13) . ?
O18 Dy1 2.374(12) . ?
O20 Dy1 2.316(11) . ?
O21 Dy1 2.338(11) . ?
O22 Co1 1.925(13) . ?
O23 Co1 1.922(13) . ?
O24 Dy3 2.347(13) . ?
N4A O30A 1.29(3) . ?
N4A O28A 1.29(3) . ?
N4A O32A 1.30(3) . ?
N4B O30B 1.29(3) . ?
N4B O28B 1.29(3) . ?
N4B O32B 1.30(3) . ?
Co1 O1 1.902(12) . ?
Co1 Dy3 3.264(2) . ?
Co1 Dy1 3.316(2) . ?
Co2 O3 1.895(11) . ?
Co2 Dy2 3.293(3) . ?
Co2 Dy3 3.316(2) . ?
Co3 O4 1.913(10) . ?
Co3 Dy2 3.273(3) . ?
Co3 Dy1 3.334(2) . ?
Dy1 O4 2.372(10) . ?
Dy1 O2 2.382(11) . ?
Dy1 O1 2.404(10) . ?
Dy1 Dy3 3.9096(11) . ?
Dy1 Dy2 3.9259(11) . ?
Dy2 O26 2.381(11) . ?
Dy2 O4 2.387(10) . ?
Dy2 O2 2.387(10) . ?
Dy2 O3 2.401(10) . ?
Dy2 Dy3 3.9014(11) . ?
Dy3 O2 2.350(9) . ?
Dy3 O1 2.358(11) . ?
Dy3 O3 2.383(10) . ?
Dy3 O25 2.424(15) . ?
